data_1548905
loop_
_publ_author_name
'Zhang, Li'
'Jiao, Lei'

_publ_section_title
;
 Super electron donors derived from diboron.
;
_journal_issue 10
_journal_name_full 'Chemical science'
_journal_page_first 2711
_journal_page_last 2722
_journal_paper_doi 10.1039/c8sc00008e
_journal_volume 9
_journal_year 2018
_chemical_formula_moiety '0.25(C64 H78 B2 K2 N4 O8), 0.25(C64 H73 B2 K2 N4 O8)'
_chemical_formula_sum 'C32 H38 B K N2 O4'
_chemical_formula_weight 564.55
_space_group_crystal_system monoclinic
_space_group_IT_number 4
_space_group_name_Hall 'P 2yb'
_space_group_name_H-M_alt 'P 1 21 1'
_symmetry_space_group_name_Hall 'P 2yb'
_symmetry_space_group_name_H-M 'P 1 21 1'
_atom_sites_solution_hydrogens geom
_audit_block_doi 10.5517/ccdc.csd.cc1q78x4
_audit_creation_date 2017-05-26
_audit_creation_method
;
Olex2 1.2
(compiled 2017.03.28 svn.r3405 for OlexSys, GUI svn.r5337)
;
_audit_update_record
;
2017-11-16 deposited with the CCDC.
2018-01-29 downloaded from the CCDC.
;
_cell_angle_alpha 90
_cell_angle_beta 90.798(7)
_cell_angle_gamma 90
_cell_formula_units_Z 8
_cell_length_a 12.3892(10)
_cell_length_b 40.276(5)
_cell_length_c 12.9956(7)
_cell_measurement_reflns_used 2855
_cell_measurement_temperature 175(1)
_cell_measurement_theta_max 66.2700
_cell_measurement_theta_min 4.7160
_cell_volume 6484.0(10)
_computing_cell_refinement 'CrysAlisPro 1.171.38.43f (Rigaku OD, 2015)'
_computing_data_collection 'CrysAlisPro 1.171.38.43f (Rigaku OD, 2015)'
_computing_data_reduction 'CrysAlisPro 1.171.38.43f (Rigaku OD, 2015)'
_computing_molecular_graphics 'Olex2 (Dolomanov et al., 2009)'
_computing_publication_material 'Olex2 (Dolomanov et al., 2009)'
_computing_structure_refinement 'ShelXL (Sheldrick, 2015)'
_diffrn_ambient_environment N~2~
_diffrn_ambient_temperature 175(1)
_diffrn_detector 'CCD plate'
_diffrn_detector_area_resol_mean 5.2137
_diffrn_detector_type AtlasS2
_diffrn_measured_fraction_theta_full 0.817
_diffrn_measured_fraction_theta_max 0.786
_diffrn_measurement_details
;
List of Runs (angles in degrees, time in seconds):

  # Type    Start    End  Width  t~exp~   \w     \q     \k     \f   Frames
#--------------------------------------------------------------------------
  1  \w    -11.00  29.00   1.00   13.95    --  -40.81  38.00 -30.00   40
  2  \w    -94.00 -34.00   1.00   13.95    --  -40.81 125.00-150.00   60
  3  \w   -112.00 -43.00   1.00   13.95    --  -40.81 -57.00  60.00   69
  4  \w     29.00 113.00   1.00   55.77    --  100.91-125.00-120.00   84
  5  \w     20.00 151.00   1.00   55.77    --  100.91   0.00  30.00  131
  6  \w    119.00 145.00   1.00   55.77    --  100.91 117.00-113.00   26
  7  \w    129.00 156.00   1.00   55.77    --  100.91 125.00-150.00   27
;
_diffrn_measurement_device 'four-circle diffractometer'
_diffrn_measurement_device_type 'SuperNova, Dual, Cu at zero, AtlasS2'
_diffrn_measurement_method '\w scans'
_diffrn_orient_matrix_type 'CrysAlisPro convention (1999,Acta A55,543-557)'
_diffrn_orient_matrix_UB_11 -0.0428498000
_diffrn_orient_matrix_UB_12 0.0346683000
_diffrn_orient_matrix_UB_13 0.0280656000
_diffrn_orient_matrix_UB_21 0.1114733000
_diffrn_orient_matrix_UB_22 0.0150808000
_diffrn_orient_matrix_UB_23 -0.0227354000
_diffrn_orient_matrix_UB_31 -0.0348340000
_diffrn_orient_matrix_UB_32 0.0055926000
_diffrn_orient_matrix_UB_33 -0.1129967000
_diffrn_radiation_monochromator mirror
_diffrn_radiation_probe x-ray
_diffrn_radiation_type CuK\a
_diffrn_radiation_wavelength 1.54184
_diffrn_reflns_av_R_equivalents 0.0470
_diffrn_reflns_av_unetI/netI 0.0889
_diffrn_reflns_Laue_measured_fraction_full 0.817
_diffrn_reflns_Laue_measured_fraction_max 0.786
_diffrn_reflns_limit_h_max 14
_diffrn_reflns_limit_h_min -10
_diffrn_reflns_limit_k_max 35
_diffrn_reflns_limit_k_min -49
_diffrn_reflns_limit_l_max 10
_diffrn_reflns_limit_l_min -15
_diffrn_reflns_number 17216
_diffrn_reflns_point_group_measured_fraction_full 0.566
_diffrn_reflns_point_group_measured_fraction_max 0.542
_diffrn_reflns_theta_full 67.684
_diffrn_reflns_theta_max 71.496
_diffrn_reflns_theta_min 3.568
_diffrn_source 'micro-focus sealed X-ray tube'
_diffrn_source_type 'SuperNova (Cu) X-ray Source'
_exptl_absorpt_coefficient_mu 1.716
_exptl_absorpt_correction_T_max 1.00000
_exptl_absorpt_correction_T_min 0.64459
_exptl_absorpt_correction_type multi-scan
_exptl_absorpt_process_details
;
CrysAlisPro 1.171.38.43f (Rigaku Oxford Diffraction, 2015)
Empirical absorption correction using spherical harmonics,
 implemented in SCALE3 ABSPACK scaling algorithm.
;
_exptl_crystal_colour 'clear yellowish yellow'
_exptl_crystal_colour_lustre clear
_exptl_crystal_colour_modifier yellowish
_exptl_crystal_colour_primary yellow
_exptl_crystal_density_diffrn 1.157
_exptl_crystal_description needle
_exptl_crystal_F_000 2400
_exptl_crystal_size_max 1.0
_exptl_crystal_size_mid 0.3
_exptl_crystal_size_min 0.1
_refine_diff_density_max 0.242
_refine_diff_density_min -0.257
_refine_diff_density_rms 0.047
_refine_ls_abs_structure_details
;
 Flack x determined using 1704 quotients [(I+)-(I-)]/[(I+)+(I-)]
 (Parsons, Flack and Wagner, Acta Cryst. B69 (2013) 249-259).
;
_refine_ls_abs_structure_Flack 0.437(17)
_refine_ls_extinction_method none
_refine_ls_goodness_of_fit_ref 1.000
_refine_ls_hydrogen_treatment constr
_refine_ls_matrix_type full
_refine_ls_number_parameters 1465
_refine_ls_number_reflns 13676
_refine_ls_number_restraints 1
_refine_ls_restrained_S_all 1.000
_refine_ls_R_factor_all 0.0999
_refine_ls_R_factor_gt 0.0683
_refine_ls_shift/su_max 0.000
_refine_ls_shift/su_mean 0.000
_refine_ls_structure_factor_coef Fsqd
_refine_ls_weighting_details 'w=1/[\s^2^(Fo^2^)+(0.0829P)^2^] where P=(Fo^2^+2Fc^2^)/3'
_refine_ls_weighting_scheme calc
_refine_ls_wR_factor_gt 0.1631
_refine_ls_wR_factor_ref 0.1833
_reflns_Friedel_coverage 0.358
_reflns_Friedel_fraction_full 0.307
_reflns_Friedel_fraction_max 0.290
_reflns_number_gt 8960
_reflns_number_total 13676
_reflns_threshold_expression 'I > 2\s(I)'
_cod_data_source_file c8sc00008e2.cif
_cod_data_source_block 'global_CCDC1'
_cod_depositor_comments 'Adding full bibliography for 1548904--1548905.cif.'
_cod_original_cell_volume 6483.9(10)
_cod_database_code 1548905
_shelx_shelxl_version_number 2014/7
_shelx_space_group_comment
;
The symmetry employed for this shelxl refinement is uniquely defined
by the following loop, which should always be used as a source of
symmetry information in preference to the above space-group names.
They are only intended as comments.
;
_reflns_odcompleteness_completeness 83.31
_reflns_odcompleteness_iscentric 1
_reflns_odcompleteness_theta 64.99
_olex2_refinement_description
;
1. Fixed Uiso
 At 1.2 times of:
  All C(H) groups, All C(H,H) groups
 At 1.5 times of:
  All C(H,H,H) groups
2.a Ternary CH refined with riding coordinates:
 C00Q(H00Q), C013(H013), C014(H014), C016(H016), C01D(H01N), C01F(H01Q),
 C01V(H01V), C021(H021), C027(H027), C02P(H02R), C033(H033), C036(H036),
 C03M(H6AA)
2.b Secondary CH2 refined with riding coordinates:
 C049(H04D,H04E), C04C(H04F,H04G)
2.c Aromatic/amide H refined with riding coordinates:
 C00T(H00T), C00U(H00U), C00Z(H00Z), C011(H011), C018(H018), C01A(H01A),
 C01E(H01P), C01O(H01O), C01Q(H01S), C01R(H01R), C01U(H01X), C01Y(H01Y),
 C020(H020), C024(H024), C026(H026), C028(H028), C029(H029), C02E(H02E),
 C02J(H02J), C02K(H1AA), C02Q(H02S), C02R(H02T), C02S(H02U), C02T(H3AA),
 C02V(H02V), C02W(H02W), C02X(H02X), C030(H030), C031(H031), C034(H034),
 C035(H035), C038(H038), C039(H039), C03A(H03A), C03B(H03O), C03D(H03P),
 C03E(H03Q), C03G(H03G), C03H(H03H), C03I(H03I), C03J(H03Y), C03K(H03),
 C03L(H5AA), C03N(H03N), C03Q(H7AA), C03R(H03R), C03S(H03S), C03U(H03U),
 C03V(H8AA), C03X(H03X), C03Y(H9AA), C03Z(H03Z), C040(H040), C041(H041),
 C042(H042), C043(H043), C044(H044), C047(H047), C048(H048), C04A(H04O),
 C04B(H04P), C04D(H04H)
2.d Idealised Me refined as rotating group:
 C01B(H01K,H01L,H01M), C01N(H01B,H01C,H01D), C01P(H01E,H01F,H01G), C01S(H01T,
 H01U,H01W), C01W(H01H,H01I,H01J), C022(H02A,H02B,H02C), C023(H02Y,H,HA),
 C02A(H02Z,HB,HC), C02C(H02,HD,HE), C02F(H02D,H02F,H02G), C02H(H0AA,HF,HG),
 C02L(H02H,H02I,H02K), C02M(H02L,H02M,H02N), C02N(H2AA,HH,HI), C02O(H02O,H02P,
 H02Q), C02U(H4AA,HJ,HK), C032(H03K,H03L,H03M), C03F(H03T,H03V,H03W), C03T(H03B,
 H03C,H03D), C03W(H03E,H03F,H03J), C045(H04L,H04M,H04N), C046(H04A,H04B,H04C),
 C04E(H04I,H04J,H04K), C04H(H04Q,H04R,H04S)
;
_olex2_submission_special_instructions 'No special instructions were received'
_oxdiff_exptl_absorpt_empirical_details
;
Empirical correction (ABSPACK) includes:
- Absorption correction using spherical harmonics
- Frame scaling
;
_oxdiff_exptl_absorpt_empirical_full_max 1.519
_oxdiff_exptl_absorpt_empirical_full_min 0.627

loop_
_space_group_symop_operation_xyz
'x, y, z'
'-x, y+1/2, -z'

loop_
_atom_site_label
_atom_site_type_symbol
_atom_site_fract_x
_atom_site_fract_y
_atom_site_fract_z
_atom_site_U_iso_or_equiv
_atom_site_adp_type
_atom_site_occupancy
_atom_site_site_symmetry_order
_atom_site_calc_flag
_atom_site_refinement_flags_posn
K001 K 0.54151(18) 0.64997(6) 0.67494(13) 0.0493(5) Uani 1 1 d .
K002 K 0.96478(17) 0.34919(6) 0.91964(13) 0.0487(5) Uani 1 1 d .
K003 K 0.63194(18) 0.65021(5) 0.17990(12) 0.0510(5) Uani 1 1 d .
K004 K 0.87013(17) 0.35026(5) 0.41517(12) 0.0490(5) Uani 1 1 d .
O005 O 0.6318(5) 0.68855(15) 0.3469(4) 0.0438(14) Uani 1 1 d .
O006 O 0.5672(5) 0.69046(15) 0.5135(4) 0.0423(14) Uani 1 1 d .
O007 O 0.9624(5) 0.30962(15) 1.0850(4) 0.0428(14) Uani 1 1 d .
O008 O 0.5996(5) 0.68816(15) 0.0139(4) 0.0447(15) Uani 1 1 d .
O009 O 0.5368(5) 0.68746(16) -0.1556(4) 0.0468(15) Uani 1 1 d .
O00A O 0.8679(5) 0.31260(16) 0.5868(4) 0.0460(15) Uani 1 1 d .
O00B O 0.8999(5) 0.30833(16) 1.2514(4) 0.0459(15) Uani 1 1 d .
O00C O 0.9333(5) 0.30889(16) 0.7541(4) 0.0488(16) Uani 1 1 d .
O00D O 0.6567(6) 0.3331(2) 0.3988(5) 0.068(2) Uani 1 1 d .
N00E N 0.7848(6) 0.33526(18) 1.1048(5) 0.0438(17) Uani 1 1 d .
N00F N 0.9253(6) 0.36490(19) 1.1811(5) 0.0422(18) Uani 1 1 d .
N00G N 0.4529(6) 0.66275(18) 0.3699(5) 0.0419(17) Uani 1 1 d .
N00H N 1.0469(6) 0.3380(2) 0.6111(5) 0.0457(18) Uani 1 1 d .
N00I N 0.7114(6) 0.66070(18) -0.1301(5) 0.0458(18) Uani 1 1 d .
O00J O 0.8429(6) 0.6651(2) 0.1637(5) 0.068(2) Uani 1 1 d .
O00K O 0.7894(7) 0.5995(2) 0.2258(6) 0.074(2) Uani 1 1 d .
O00L O 1.1729(6) 0.3346(3) 0.8962(7) 0.088(3) Uani 1 1 d .
N00M N 0.5941(6) 0.63421(19) 0.4455(5) 0.0449(19) Uani 1 1 d .
N00N N 0.9069(6) 0.3662(2) 0.6917(6) 0.0485(19) Uani 1 1 d .
O00O O 0.7145(7) 0.3964(2) 0.4701(7) 0.088(3) Uani 1 1 d .
N00P N 0.5693(6) 0.6323(2) -0.0557(6) 0.0468(18) Uani 1 1 d .
C00Q C 0.7496(7) 0.6260(2) -0.1151(6) 0.046(2) Uani 1 1 d .
H00Q H 0.7926 0.6245 -0.0514 0.055 Uiso 1 1 calc R
O00R O 0.3877(7) 0.6001(3) 0.7247(7) 0.089(3) Uani 1 1 d .
C00S C 0.9525(7) 0.2775(2) 1.2358(6) 0.043(2) Uani 1 1 d .
C00T C 0.6265(9) 0.3244(3) 1.0072(7) 0.052(2) Uani 1 1 d .
H00T H 0.5734 0.3093 0.9872 0.062 Uiso 1 1 calc R
C00U C 0.8150(8) 0.6155(3) -0.2031(8) 0.054(2) Uani 1 1 d .
H00U H 0.8112 0.5935 -0.2249 0.065 Uiso 1 1 calc R
O00V O 1.1212(8) 0.3949(2) 0.9788(8) 0.089(3) Uani 1 1 d .
C00W C 0.5419(8) 0.3688(3) 0.8908(7) 0.053(3) Uani 1 1 d .
C00X C 0.4789(9) 0.7134(3) -0.1068(6) 0.051(3) Uani 1 1 d .
C00Y C 0.6870(8) 0.7156(2) 0.3971(6) 0.044(2) Uani 1 1 d .
C00Z C 0.7134(8) 0.3138(2) 1.0606(6) 0.047(2) Uani 1 1 d .
H00Z H 0.7251 0.2911 1.0677 0.056 Uiso 1 1 calc R
C010 C 0.8125(8) 0.2855(2) 0.6345(6) 0.047(2) Uani 1 1 d .
C011 C 1.1150(8) 0.3168(3) 0.5644(7) 0.050(2) Uani 1 1 d .
H011 H 1.1010 0.2942 0.5682 0.060 Uiso 1 1 calc R
C012 C 0.8796(8) 0.6364(3) -0.2528(7) 0.049(2) Uani 1 1 d .
C013 C 1.0158(8) 0.3768(2) 1.2342(7) 0.049(2) Uani 1 1 d .
H013 H 1.0841 0.3652 1.2228 0.058 Uiso 1 1 calc R
C014 C 0.7475(9) 0.3696(2) 1.1205(7) 0.049(2) Uani 1 1 d .
H014 H 0.7038 0.3709 1.1827 0.058 Uiso 1 1 calc R
C015 C 0.8798(8) 0.2779(2) 0.7325(7) 0.048(2) Uani 1 1 d .
C016 C 0.8204(8) 0.3779(2) 0.7423(7) 0.047(2) Uani 1 1 d .
H016 H 0.7520 0.3663 0.7291 0.056 Uiso 1 1 calc R
C017 C 0.5492(8) 0.7197(2) -0.0034(6) 0.047(2) Uani 1 1 d .
C018 C 0.5173(8) 0.3461(4) 0.8137(7) 0.067(3) Uani 1 1 d .
H018 H 0.5438 0.3246 0.8179 0.080 Uiso 1 1 calc R
C019 C 0.6149(8) 0.3588(2) 0.9805(7) 0.047(2) Uani 1 1 d .
C01A C 0.3811(8) 0.6837(3) 0.3267(7) 0.052(2) Uani 1 1 d .
H01A H 0.3934 0.7063 0.3350 0.062 Uiso 1 1 calc R
C01B C 0.6195(9) 0.3102(3) 0.3261(8) 0.066(3) Uani 1 1 d .
H01K H 0.5965 0.3218 0.2650 0.099 Uiso 1 1 calc GR
H01L H 0.5599 0.2981 0.3537 0.099 Uiso 1 1 calc GR
H01M H 0.6766 0.2951 0.3096 0.099 Uiso 1 1 calc GR
O01C O 0.3317(6) 0.6633(3) 0.6608(6) 0.083(3) Uani 1 1 d .
C01D C 1.0830(9) 0.3719(2) 0.6310(7) 0.047(2) Uani 1 1 d .
H01N H 1.1267 0.3725 0.6944 0.057 Uiso 1 1 calc R
C01E C 1.2043(7) 0.3273(3) 0.5114(7) 0.050(2) Uani 1 1 d .
H01P H 1.2572 0.3125 0.4906 0.060 Uiso 1 1 calc R
C01F C 0.9805(8) 0.3906(2) 0.6464(6) 0.045(2) Uani 1 1 d .
H01Q H 0.9516 0.3979 0.5795 0.054 Uiso 1 1 calc R
C01G C 1.0199(8) 0.2831(2) 1.1357(6) 0.043(2) Uani 1 1 d .
C01H C 0.5696(9) 0.5357(3) 0.0822(8) 0.057(3) Uani 1 1 d .
C01I C 0.9184(9) 0.4587(3) 1.3320(6) 0.050(2) Uani 1 1 d .
C01J C 0.8125(8) 0.4090(3) 0.7765(7) 0.054(2) Uani 1 1 d .
C01K C 0.6193(8) 0.7219(2) 0.4950(6) 0.046(2) Uani 1 1 d .
C01L C 0.8516(7) 0.3891(2) 1.1357(6) 0.0388(19) Uani 1 1 d .
C01M C 0.2832(8) 0.6392(2) 0.2431(6) 0.046(2) Uani 1 1 d .
C01N C 0.5342(9) 0.7480(2) 0.4801(8) 0.059(3) Uani 1 1 d .
H01B H 0.4975 0.7445 0.4155 0.089 Uiso 1 1 calc GR
H01C H 0.5674 0.7696 0.4803 0.089 Uiso 1 1 calc GR
H01D H 0.4833 0.7467 0.5350 0.089 Uiso 1 1 calc GR
C01O C 0.4779(8) 0.5904(3) 0.0415(8) 0.056(3) Uani 1 1 d .
H01O H 0.4165 0.5835 0.0760 0.068 Uiso 1 1 calc R
C01P C 0.6928(10) 0.7443(3) 0.3218(7) 0.064(3) Uani 1 1 d .
H01E H 0.7419 0.7388 0.2679 0.096 Uiso 1 1 calc GR
H01F H 0.7178 0.7638 0.3572 0.096 Uiso 1 1 calc GR
H01G H 0.6224 0.7483 0.2927 0.096 Uiso 1 1 calc GR
C01Q C 0.5833(9) 0.3552(4) 0.4405(10) 0.074(4) Uani 1 1 d .
H01S H 0.5101 0.3549 0.4241 0.089 Uiso 1 1 calc R
C01R C 0.9200(11) 0.6432(3) 0.2053(9) 0.071(3) Uani 1 1 d .
H01R H 0.9930 0.6435 0.1899 0.085 Uiso 1 1 calc R
C01S C 1.2108(10) 0.3089(3) 0.8345(8) 0.069(3) Uani 1 1 d .
H01T H 1.2504 0.2933 0.8762 0.103 Uiso 1 1 calc GR
H01U H 1.2571 0.3178 0.7828 0.103 Uiso 1 1 calc GR
H01W H 1.1507 0.2978 0.8020 0.103 Uiso 1 1 calc GR
C01T C 1.2120(7) 0.3624(3) 0.4896(6) 0.046(2) Uani 1 1 d .
C01U C 1.0219(8) 0.4074(3) 1.2688(7) 0.053(2) Uani 1 1 d .
H01X H 1.0868 0.4155 1.2956 0.064 Uiso 1 1 calc R
C01V C 0.4165(7) 0.6290(3) 0.3833(7) 0.045(2) Uani 1 1 d .
H01V H 0.3726 0.6278 0.4454 0.054 Uiso 1 1 calc R
C01W C 0.6349(9) 0.7460(3) -0.0147(8) 0.061(3) Uani 1 1 d .
H01H H 0.6802 0.7464 0.0458 0.091 Uiso 1 1 calc GR
H01I H 0.6011 0.7673 -0.0234 0.091 Uiso 1 1 calc GR
H01J H 0.6779 0.7412 -0.0737 0.091 Uiso 1 1 calc GR
C01X C 0.6036(9) 0.5689(3) 0.5182(7) 0.052(2) Uani 1 1 d .
C01Y C 0.8545(9) 0.4647(3) 0.9271(8) 0.064(3) Uani 1 1 d .
H01Y H 0.8134 0.4471 0.9514 0.077 Uiso 1 1 calc R
C01Z C 0.9476(8) 0.6261(3) -0.3383(7) 0.058(3) Uani 1 1 d .
C020 C 0.2898(9) 0.6742(3) 0.2704(7) 0.055(3) Uani 1 1 d .
H020 H 0.2363 0.6893 0.2514 0.066 Uiso 1 1 calc R
C021 C 0.6842(7) 0.6220(3) 0.4899(7) 0.048(2) Uani 1 1 d .
H021 H 0.7512 0.6341 0.4760 0.057 Uiso 1 1 calc R
C022 C 0.3635(8) 0.7027(3) -0.0858(8) 0.062(3) Uani 1 1 d .
H02A H 0.3288 0.6962 -0.1492 0.093 Uiso 1 1 calc GR
H02B H 0.3247 0.7208 -0.0559 0.093 Uiso 1 1 calc GR
H02C H 0.3641 0.6842 -0.0390 0.093 Uiso 1 1 calc GR
C023 C 0.8188(10) 0.2684(3) 0.8278(6) 0.061(3) Uani 1 1 d .
H02Y H 0.8689 0.2648 0.8837 0.092 Uiso 1 1 calc GR
H H 0.7788 0.2483 0.8150 0.092 Uiso 1 1 calc GR
HA H 0.7699 0.2859 0.8454 0.092 Uiso 1 1 calc GR
C024 C 0.8674(9) 0.6708(3) -0.2285(7) 0.057(3) Uani 1 1 d .
H024 H 0.9186 0.6860 -0.2503 0.068 Uiso 1 1 calc R
C025 C 0.9248(8) 0.4290(2) 1.2650(6) 0.046(2) Uani 1 1 d .
C026 C 0.7826(8) 0.6811(2) -0.1744(7) 0.052(2) Uani 1 1 d .
H026 H 0.7724 0.7038 -0.1671 0.063 Uiso 1 1 calc R
C027 C 0.5192(8) 0.6094(2) 0.4015(6) 0.047(2) Uani 1 1 d .
H027 H 0.5467 0.6022 0.3348 0.056 Uiso 1 1 calc R
C028 C 0.6066(13) 0.4815(4) 0.7086(10) 0.090(4) Uani 1 1 d .
H028 H 0.6061 0.4629 0.7513 0.109 Uiso 1 1 calc R
C029 C 0.6811(8) 0.3800(2) 1.0279(7) 0.051(2) Uani 1 1 d .
H029 H 0.6865 0.4016 1.0036 0.062 Uiso 1 1 calc R
C02A C 0.8077(10) 0.2568(3) 0.5592(7) 0.066(3) Uani 1 1 d .
H02Z H 0.7708 0.2637 0.4974 0.099 Uiso 1 1 calc GR
HB H 0.7696 0.2386 0.5895 0.099 Uiso 1 1 calc GR
HC H 0.8797 0.2499 0.5430 0.099 Uiso 1 1 calc GR
C02B C 0.9061(9) 0.4310(2) 0.7718(7) 0.052(2) Uani 1 1 d .
C02C C 0.8642(9) 0.2514(3) 1.2213(9) 0.065(3) Uani 1 1 d .
H02 H 0.8135 0.2532 1.2763 0.097 Uiso 1 1 calc GR
HD H 0.8959 0.2297 1.2219 0.097 Uiso 1 1 calc GR
HE H 0.8275 0.2550 1.1567 0.097 Uiso 1 1 calc GR
C02D C 0.9091(9) 0.4616(3) 0.8336(7) 0.060(3) Uani 1 1 d .
C02E C 0.3496(8) 0.6173(3) 0.2930(6) 0.053(3) Uani 1 1 d .
H02E H 0.3535 0.5954 0.2713 0.063 Uiso 1 1 calc R
C02F C 0.6877(10) 0.7309(3) 0.5897(6) 0.064(3) Uani 1 1 d .
H02D H 0.6426 0.7318 0.6491 0.096 Uiso 1 1 calc GR
H02F H 0.7209 0.7522 0.5794 0.096 Uiso 1 1 calc GR
H02G H 0.7427 0.7144 0.6001 0.096 Uiso 1 1 calc GR
C02G C 0.6022(10) 0.5381(3) 0.5817(7) 0.059(3) Uani 1 1 d .
C02H C 0.9655(10) 0.2517(3) 0.7160(9) 0.067(3) Uani 1 1 d .
H0AA H 1.0043 0.2566 0.6545 0.101 Uiso 1 1 calc GR
HF H 0.9319 0.2303 0.7095 0.101 Uiso 1 1 calc GR
HG H 1.0147 0.2515 0.7738 0.101 Uiso 1 1 calc GR
C02I C 0.5647(9) 0.5676(2) 0.0242(7) 0.054(3) Uani 1 1 d .
C02J C 0.5335(11) 0.5121(3) 0.5592(10) 0.075(3) Uani 1 1 d .
H02J H 0.4864 0.5131 0.5029 0.090 Uiso 1 1 calc R
C02K C 0.9914(9) 0.4200(2) 0.7168(7) 0.053(2) Uani 1 1 d .
H1AA H 1.0575 0.4308 0.7230 0.064 Uiso 1 1 calc R
C02L C 0.4777(9) 0.7272(3) 0.0898(7) 0.065(3) Uani 1 1 d .
H02H H 0.4342 0.7082 0.1049 0.098 Uiso 1 1 calc GR
H02I H 0.4318 0.7458 0.0742 0.098 Uiso 1 1 calc GR
H02K H 0.5227 0.7324 0.1484 0.098 Uiso 1 1 calc GR
C02M C 0.4737(10) 0.7431(3) -0.1773(7) 0.068(3) Uani 1 1 d .
H02L H 0.5456 0.7501 -0.1934 0.101 Uiso 1 1 calc GR
H02M H 0.4366 0.7609 -0.1437 0.101 Uiso 1 1 calc GR
H02N H 0.4357 0.7372 -0.2395 0.101 Uiso 1 1 calc GR
C02N C 1.0230(9) 0.2534(3) 1.0646(7) 0.060(3) Uani 1 1 d .
H2AA H 0.9506 0.2465 1.0482 0.089 Uiso 1 1 calc GR
HH H 1.0609 0.2356 1.0979 0.089 Uiso 1 1 calc GR
HI H 1.0594 0.2594 1.0025 0.089 Uiso 1 1 calc GR
C02O C 0.8036(8) 0.7042(3) 0.4206(7) 0.054(3) Uani 1 1 d .
H02O H 0.8031 0.6874 0.4729 0.082 Uiso 1 1 calc GR
H02P H 0.8455 0.7228 0.4442 0.082 Uiso 1 1 calc GR
H02Q H 0.8349 0.6954 0.3592 0.082 Uiso 1 1 calc GR
C02P C 0.4863(8) 0.6221(3) 0.0072(7) 0.052(2) Uani 1 1 d .
H02R H 0.4175 0.6338 -0.0034 0.062 Uiso 1 1 calc R
C02Q C 0.6737(12) 0.5063(4) 0.7271(10) 0.084(4) Uani 1 1 d .
H02S H 0.7230 0.5047 0.7815 0.100 Uiso 1 1 calc R
C02R C 0.9763(8) 0.6486(4) -0.4160(7) 0.073(4) Uani 1 1 d .
H02T H 0.9520 0.6704 -0.4115 0.087 Uiso 1 1 calc R
C02S C 0.6954(9) 0.5899(2) 0.5199(7) 0.054(2) Uani 1 1 d .
H02U H 0.7623 0.5819 0.5414 0.065 Uiso 1 1 calc R
C02T C 0.8409(9) 0.4190(2) 1.2043(6) 0.049(2) Uani 1 1 d .
H3AA H 0.7762 0.4307 1.2052 0.058 Uiso 1 1 calc R
C02U C 1.1341(9) 0.2938(3) 1.1589(9) 0.063(3) Uani 1 1 d .
H4AA H 1.1673 0.3012 1.0967 0.094 Uiso 1 1 calc GR
HJ H 1.1741 0.2753 1.1866 0.094 Uiso 1 1 calc GR
HK H 1.1339 0.3115 1.2081 0.094 Uiso 1 1 calc GR
C02V C 0.5873(10) 0.5059(3) 0.0329(10) 0.079(3) Uani 1 1 d .
H02V H 0.5942 0.5054 -0.0382 0.095 Uiso 1 1 calc R
C02W C 0.5120(9) 0.5799(2) 0.4704(6) 0.050(2) Uani 1 1 d .
H02W H 0.4464 0.5692 0.4804 0.060 Uiso 1 1 calc R
C02X C 0.5786(11) 0.4766(4) 0.1927(12) 0.093(4) Uani 1 1 d .
H02X H 0.5807 0.4569 0.2296 0.111 Uiso 1 1 calc R
C02Y C 1.2808(8) 0.3742(3) 0.4010(7) 0.063(3) Uani 1 1 d .
B02Z B 0.5645(8) 0.6703(3) 0.4199(7) 0.039(2) Uani 1 1 d .
C030 C 0.5948(11) 0.4767(3) 0.0899(10) 0.083(4) Uani 1 1 d .
H030 H 0.6111 0.4569 0.0567 0.099 Uiso 1 1 calc R
C031 C 0.4521(9) 0.3556(5) 0.7293(8) 0.089(5) Uani 1 1 d .
H031 H 0.4343 0.3404 0.6780 0.106 Uiso 1 1 calc R
C032 C 1.0204(10) 0.2687(3) 1.3309(6) 0.062(3) Uani 1 1 d .
H03K H 1.0620 0.2877 1.3518 0.094 Uiso 1 1 calc GR
H03L H 1.0682 0.2507 1.3149 0.094 Uiso 1 1 calc GR
H03M H 0.9738 0.2622 1.3857 0.094 Uiso 1 1 calc GR
C033 C 0.8685(10) 0.6193(3) 0.2780(7) 0.071(3) Uani 1 1 d .
H033 H 0.8861 0.6176 0.3516 0.085 Uiso 1 1 calc R
C034 C 0.5361(13) 0.4836(3) 0.6237(12) 0.095(5) Uani 1 1 d .
H034 H 0.4899 0.4659 0.6091 0.114 Uiso 1 1 calc R
C035 C 1.3163(9) 0.4069(4) 0.3963(11) 0.088(4) Uani 1 1 d .
H035 H 1.2984 0.4213 0.4490 0.106 Uiso 1 1 calc R
C036 C 0.6409(8) 0.6077(2) -0.1018(7) 0.050(2) Uani 1 1 d .
H036 H 0.6123 0.6024 -0.1706 0.060 Uiso 1 1 calc R
B037 B 0.6016(10) 0.6688(3) -0.0812(8) 0.049(3) Uani 1 1 d .
C038 C 1.3047(9) 0.3531(4) 0.3204(7) 0.078(4) Uani 1 1 d .
H038 H 1.2796 0.3313 0.3208 0.093 Uiso 1 1 calc R
C039 C 1.1507(8) 0.3841(3) 0.5402(7) 0.055(3) Uani 1 1 d .
H039 H 1.1491 0.4063 0.5207 0.066 Uiso 1 1 calc R
C03A C 0.5480(10) 0.5349(3) 0.1871(8) 0.070(3) Uani 1 1 d .
H03A H 0.5255 0.5543 0.2192 0.084 Uiso 1 1 calc R
C03B C 0.8840(11) 0.5113(3) 1.4685(10) 0.083(4) Uani 1 1 d .
H03O H 0.8723 0.5285 1.5150 0.099 Uiso 1 1 calc R
B03C B 0.8961(8) 0.3280(3) 1.1569(6) 0.041(2) Uani 1 1 d .
C03D C 0.9691(11) 0.4595(3) 1.4263(8) 0.072(3) Uani 1 1 d .
H03P H 1.0154 0.4423 1.4453 0.086 Uiso 1 1 calc R
C03E C 0.9716(11) 0.4886(3) 0.8027(8) 0.079(4) Uani 1 1 d .
H03Q H 1.0098 0.4871 0.7418 0.095 Uiso 1 1 calc R
C03F C 0.6975(8) 0.2968(3) 0.6565(8) 0.062(3) Uani 1 1 d .
H03T H 0.6990 0.3133 0.7098 0.092 Uiso 1 1 calc GR
H03V H 0.6554 0.2782 0.6785 0.092 Uiso 1 1 calc GR
H03W H 0.6657 0.3061 0.5952 0.092 Uiso 1 1 calc GR
C03G C 0.1899(9) 0.6520(4) 0.0768(7) 0.072(3) Uani 1 1 d .
H03G H 0.2128 0.6739 0.0826 0.087 Uiso 1 1 calc R
C03H C 0.1265(10) 0.6424(4) -0.0102(7) 0.082(4) Uani 1 1 d .
H03H H 0.1054 0.6582 -0.0586 0.098 Uiso 1 1 calc R
C03I C 0.6722(11) 0.5344(3) 0.6675(8) 0.076(3) Uani 1 1 d .
H03I H 0.7191 0.5516 0.6843 0.091 Uiso 1 1 calc R
C03J C 0.9783(12) 0.5169(3) 0.8590(10) 0.088(4) Uani 1 1 d .
H03Y H 1.0198 0.5345 0.8359 0.106 Uiso 1 1 calc R
C03K C 1.4001(12) 0.3962(6) 0.2343(14) 0.127(8) Uani 1 1 d .
H03 H 1.4385 0.4034 0.1776 0.152 Uiso 1 1 calc R
C03L C 0.8620(11) 0.4939(4) 0.9833(10) 0.085(4) Uani 1 1 d .
H5AA H 0.8243 0.4960 1.0443 0.102 Uiso 1 1 calc R
C03M C 0.6296(12) 0.3781(4) 0.5100(12) 0.110(6) Uani 1 1 d .
H6AA H 0.6139 0.3778 0.5837 0.131 Uiso 1 1 calc R
C03N C 0.0969(10) 0.6104(5) -0.0225(9) 0.091(5) Uani 1 1 d .
H03N H 0.0594 0.6040 -0.0818 0.110 Uiso 1 1 calc R
C03O C 0.2179(8) 0.6299(3) 0.1522(7) 0.059(3) Uani 1 1 d .
B03P B 0.9376(9) 0.3305(3) 0.6613(6) 0.042(2) Uani 1 1 d .
C03Q C 1.2545(8) 0.3536(3) 0.9428(8) 0.062(3) Uani 1 1 d .
H7AA H 1.3270 0.3476 0.9418 0.075 Uiso 1 1 calc R
C03R C 1.0405(9) 0.6395(5) -0.5009(8) 0.096(6) Uani 1 1 d .
H03R H 1.0598 0.6549 -0.5508 0.115 Uiso 1 1 calc R
C03S C 0.9883(10) 0.5937(3) -0.3459(10) 0.081(4) Uani 1 1 d .
H03S H 0.9740 0.5785 -0.2939 0.097 Uiso 1 1 calc R
C03T C 0.8830(9) 0.6876(3) 0.0907(8) 0.062(3) Uani 1 1 d .
H03B H 0.9078 0.6756 0.0317 0.092 Uiso 1 1 calc GR
H03C H 0.9419 0.6999 0.1206 0.092 Uiso 1 1 calc GR
H03D H 0.8267 0.7026 0.0699 0.092 Uiso 1 1 calc GR
C03U C 1.0495(10) 0.5836(4) -0.4295(13) 0.097(5) Uani 1 1 d .
H03U H 1.0738 0.5618 -0.4334 0.116 Uiso 1 1 calc R
C03V C 0.9238(10) 0.5195(3) 0.9502(11) 0.081(4) Uani 1 1 d .
H8AA H 0.9292 0.5388 0.9891 0.098 Uiso 1 1 calc R
C03W C 0.4054(13) 0.5694(4) 0.7637(11) 0.097(5) Uani 1 1 d .
H03E H 0.4543 0.5576 0.7202 0.146 Uiso 1 1 calc GR
H03F H 0.3383 0.5576 0.7668 0.146 Uiso 1 1 calc GR
H03J H 0.4362 0.5713 0.8316 0.146 Uiso 1 1 calc GR
C03X C 0.6452(9) 0.5755(3) -0.0400(7) 0.055(2) Uani 1 1 d .
H03X H 0.7038 0.5613 -0.0467 0.066 Uiso 1 1 calc R
C03Y C 1.3781(11) 0.4187(5) 0.3149(15) 0.120(7) Uani 1 1 d .
H9AA H 1.4036 0.4404 0.3138 0.143 Uiso 1 1 calc R
C03Z C 0.1214(11) 0.5875(4) 0.0505(11) 0.088(4) Uani 1 1 d .
H03Z H 0.0990 0.5656 0.0425 0.106 Uiso 1 1 calc R
C040 C 0.5046(10) 0.4006(3) 0.8842(11) 0.079(4) Uani 1 1 d .
H040 H 0.5226 0.4158 0.9353 0.095 Uiso 1 1 calc R
C041 C 0.8539(12) 0.4855(3) 1.3083(9) 0.081(4) Uani 1 1 d .
H041 H 0.8219 0.4862 1.2432 0.098 Uiso 1 1 calc R
C042 C 0.5586(12) 0.5071(3) 0.2432(10) 0.089(4) Uani 1 1 d .
H042 H 0.5529 0.5078 0.3144 0.107 Uiso 1 1 calc R
C043 C 0.8334(12) 0.5115(3) 1.3748(10) 0.084(4) Uani 1 1 d .
H043 H 0.7866 0.5286 1.3561 0.101 Uiso 1 1 calc R
C044 C 0.1805(10) 0.5971(3) 0.1381(10) 0.075(3) Uani 1 1 d .
H044 H 0.1956 0.5813 0.1887 0.090 Uiso 1 1 calc R
C045 C 1.1100(13) 0.4279(4) 1.0115(13) 0.103(5) Uani 1 1 d .
H04L H 1.0436 0.4369 0.9846 0.155 Uiso 1 1 calc GR
H04M H 1.1695 0.4408 0.9869 0.155 Uiso 1 1 calc GR
H04N H 1.1094 0.4286 1.0853 0.155 Uiso 1 1 calc GR
C046 C 0.2890(10) 0.6876(3) 0.5924(8) 0.069(3) Uani 1 1 d .
H04A H 0.3419 0.7046 0.5818 0.104 Uiso 1 1 calc GR
H04B H 0.2254 0.6972 0.6215 0.104 Uiso 1 1 calc GR
H04C H 0.2707 0.6774 0.5277 0.104 Uiso 1 1 calc GR
C047 C 1.3667(11) 0.3646(5) 0.2381(9) 0.106(6) Uani 1 1 d .
H047 H 1.3849 0.3500 0.1855 0.127 Uiso 1 1 calc R
C048 C 0.9523(14) 0.4856(4) 1.4939(9) 0.102(5) Uani 1 1 d .
H048 H 0.9879 0.4857 1.5574 0.122 Uiso 1 1 calc R
C049 C 0.2536(10) 0.6418(4) 0.6955(9) 0.083(4) Uani 1 1 d .
H04D H 0.2193 0.6310 0.6370 0.100 Uiso 1 1 calc R
H04E H 0.1988 0.6544 0.7311 0.100 Uiso 1 1 calc R
C04A C 0.4153(12) 0.3877(5) 0.7236(10) 0.101(6) Uani 1 1 d .
H04O H 0.3737 0.3943 0.6671 0.122 Uiso 1 1 calc R
C04B C 0.4388(13) 0.4103(4) 0.8003(12) 0.101(5) Uani 1 1 d .
H04P H 0.4115 0.4318 0.7967 0.121 Uiso 1 1 calc R
C04C C 0.2987(12) 0.6161(5) 0.7662(13) 0.118(6) Uani 1 1 d .
H04F H 0.3198 0.6265 0.8307 0.141 Uiso 1 1 calc R
H04G H 0.2432 0.5999 0.7806 0.141 Uiso 1 1 calc R
C04D C 1.0740(11) 0.6057(6) -0.5062(11) 0.117(8) Uani 1 1 d .
H04H H 1.1132 0.5985 -0.5625 0.140 Uiso 1 1 calc R
C04E C 0.8340(12) 0.5751(3) 0.1693(11) 0.092(4) Uani 1 1 d .
H04I H 0.7779 0.5616 0.1390 0.138 Uiso 1 1 calc GR
H04J H 0.8791 0.5615 0.2128 0.138 Uiso 1 1 calc GR
H04K H 0.8766 0.5847 0.1159 0.138 Uiso 1 1 calc GR
C04F C 1.2181(17) 0.3815(6) 0.990(2) 0.209(15) Uani 1 1 d .
C04H C 0.7074(19) 0.4288(4) 0.489(2) 0.204(14) Uani 1 1 d .
H04Q H 0.7765 0.4371 0.5118 0.305 Uiso 1 1 calc GR
H04R H 0.6553 0.4326 0.5420 0.305 Uiso 1 1 calc GR
H04S H 0.6851 0.4403 0.4277 0.305 Uiso 1 1 calc GR

loop_
_atom_site_aniso_label
_atom_site_aniso_U_11
_atom_site_aniso_U_22
_atom_site_aniso_U_33
_atom_site_aniso_U_23
_atom_site_aniso_U_13
_atom_site_aniso_U_12
K001 0.0542(13) 0.0636(13) 0.0300(7) 0.0012(9) -0.0016(8) -0.0006(12)
K002 0.0537(13) 0.0593(12) 0.0333(8) 0.0005(9) 0.0011(8) -0.0009(11)
K003 0.0647(13) 0.0571(12) 0.0311(8) 0.0002(8) 0.0021(8) 0.0018(12)
K004 0.0554(13) 0.0589(13) 0.0328(8) -0.0013(9) 0.0015(8) -0.0011(12)
O005 0.053(4) 0.047(3) 0.031(2) -0.002(2) 0.001(3) -0.012(3)
O006 0.051(4) 0.047(4) 0.029(2) -0.003(2) 0.001(3) -0.006(3)
O007 0.056(4) 0.043(3) 0.030(2) 0.000(2) 0.006(2) 0.006(3)
O008 0.059(4) 0.043(3) 0.032(3) -0.004(2) -0.010(3) 0.009(3)
O009 0.060(4) 0.049(4) 0.031(3) -0.003(3) -0.006(3) 0.003(3)
O00A 0.048(4) 0.055(4) 0.035(3) 0.005(3) -0.006(3) -0.010(3)
O00B 0.057(4) 0.048(4) 0.033(3) 0.003(3) 0.001(3) 0.005(3)
O00C 0.064(4) 0.051(4) 0.031(3) 0.003(3) -0.004(3) -0.010(4)
O00D 0.056(5) 0.083(5) 0.064(4) -0.020(4) -0.005(4) -0.008(4)
N00E 0.047(4) 0.043(4) 0.041(3) 0.001(3) -0.004(3) -0.002(4)
N00F 0.041(4) 0.046(4) 0.039(3) -0.001(3) 0.003(3) 0.002(4)
N00G 0.048(4) 0.039(4) 0.039(3) 0.007(3) -0.005(3) 0.005(4)
N00H 0.047(5) 0.050(5) 0.041(3) 0.001(3) 0.001(3) 0.001(4)
N00I 0.050(5) 0.044(4) 0.044(3) 0.001(3) 0.003(3) 0.005(4)
O00J 0.063(5) 0.085(5) 0.055(4) 0.015(4) 0.019(3) 0.010(4)
O00K 0.080(6) 0.071(5) 0.068(4) -0.007(4) -0.016(4) 0.008(5)
O00L 0.039(4) 0.129(8) 0.096(5) -0.049(6) 0.004(4) -0.002(5)
N00M 0.053(5) 0.037(4) 0.045(3) -0.005(3) 0.001(4) -0.008(4)
N00N 0.048(5) 0.047(5) 0.050(4) -0.002(4) 0.003(4) -0.001(4)
O00O 0.094(6) 0.072(6) 0.099(6) -0.022(5) 0.034(5) -0.008(5)
N00P 0.044(4) 0.043(4) 0.053(4) 0.002(3) 0.002(4) 0.003(4)
C00Q 0.041(5) 0.057(6) 0.039(4) -0.005(4) -0.007(4) -0.003(5)
O00R 0.077(6) 0.089(7) 0.101(6) 0.002(5) 0.042(5) 0.002(5)
C00S 0.047(5) 0.046(5) 0.037(4) 0.006(4) 0.004(4) 0.009(5)
C00T 0.052(6) 0.049(6) 0.053(5) -0.004(4) -0.016(5) -0.007(5)
C00U 0.043(6) 0.051(6) 0.069(6) -0.011(5) 0.005(5) -0.005(5)
O00V 0.072(6) 0.076(6) 0.117(7) -0.018(5) -0.027(6) -0.001(5)
C00W 0.041(6) 0.070(7) 0.049(5) 0.019(5) 0.003(4) -0.005(5)
C00X 0.070(7) 0.053(6) 0.029(4) -0.003(4) 0.009(4) 0.010(5)
C00Y 0.053(6) 0.045(5) 0.034(4) 0.005(4) -0.003(4) -0.012(5)
C00Z 0.051(6) 0.049(5) 0.041(4) 0.001(4) -0.005(4) -0.011(5)
C010 0.056(6) 0.058(6) 0.028(3) -0.004(4) 0.003(4) -0.017(5)
C011 0.051(6) 0.057(6) 0.043(4) -0.001(4) 0.004(4) -0.003(5)
C012 0.034(5) 0.063(6) 0.050(5) -0.010(4) -0.010(4) 0.000(5)
C013 0.043(5) 0.055(6) 0.049(4) 0.001(4) 0.008(4) -0.005(5)
C014 0.066(7) 0.038(5) 0.042(4) 0.000(4) -0.004(4) 0.011(5)
C015 0.045(5) 0.050(5) 0.049(4) 0.007(4) 0.004(4) -0.008(5)
C016 0.039(5) 0.048(6) 0.052(5) 0.009(4) -0.009(4) -0.004(5)
C017 0.064(6) 0.044(5) 0.034(4) 0.005(4) 0.003(4) 0.002(5)
C018 0.039(5) 0.120(10) 0.041(4) -0.003(6) 0.004(4) 0.002(7)
C019 0.039(5) 0.051(6) 0.049(4) 0.002(4) 0.000(4) -0.005(5)
C01A 0.061(6) 0.048(6) 0.046(4) -0.007(4) 0.005(5) -0.002(5)
C01B 0.054(7) 0.085(9) 0.060(5) -0.005(6) 0.001(5) -0.007(7)
O01C 0.049(5) 0.130(8) 0.071(4) 0.024(5) -0.001(4) 0.003(5)
C01D 0.063(7) 0.037(5) 0.042(4) 0.009(4) -0.010(5) -0.010(5)
C01E 0.034(5) 0.064(6) 0.051(5) -0.003(4) 0.009(4) -0.004(5)
C01F 0.049(5) 0.049(5) 0.036(4) 0.010(4) -0.002(4) -0.007(5)
C01G 0.055(6) 0.042(5) 0.033(4) -0.002(4) -0.010(4) 0.012(5)
C01H 0.064(7) 0.046(6) 0.062(5) 0.003(5) 0.001(5) 0.001(5)
C01I 0.057(6) 0.052(6) 0.043(4) -0.008(4) -0.005(4) 0.002(5)
C01J 0.050(6) 0.055(6) 0.057(5) 0.001(5) 0.000(5) -0.004(5)
C01K 0.067(7) 0.045(5) 0.027(4) -0.001(3) -0.002(4) 0.004(5)
C01L 0.044(5) 0.038(5) 0.034(3) -0.006(3) -0.002(4) -0.001(4)
C01M 0.046(5) 0.056(6) 0.035(4) -0.005(4) -0.001(4) -0.003(5)
C01N 0.064(7) 0.038(5) 0.075(6) -0.006(5) -0.006(6) 0.002(5)
C01O 0.047(6) 0.049(6) 0.073(6) -0.003(5) 0.016(5) -0.010(5)
C01P 0.081(8) 0.069(7) 0.042(4) 0.013(5) -0.006(5) -0.022(7)
C01Q 0.040(6) 0.087(9) 0.094(8) -0.021(7) 0.018(6) 0.005(6)
C01R 0.067(8) 0.076(9) 0.070(6) 0.000(6) -0.007(6) 0.008(7)
C01S 0.070(8) 0.080(8) 0.057(5) -0.001(6) 0.006(5) 0.020(7)
C01T 0.034(5) 0.065(6) 0.041(4) 0.011(4) 0.007(4) 0.001(5)
C01U 0.039(5) 0.067(7) 0.054(5) -0.009(5) -0.014(4) 0.001(5)
C01V 0.039(5) 0.057(6) 0.038(4) 0.002(4) 0.005(4) 0.003(5)
C01W 0.064(7) 0.049(6) 0.070(6) -0.009(5) 0.001(5) 0.000(6)
C01X 0.065(7) 0.048(6) 0.042(4) 0.001(4) 0.006(5) 0.000(5)
C01Y 0.064(7) 0.063(7) 0.066(6) -0.007(5) 0.006(5) 0.001(6)
C01Z 0.045(6) 0.078(8) 0.052(5) -0.020(5) 0.002(5) 0.002(6)
C020 0.053(6) 0.063(7) 0.050(5) -0.006(5) -0.002(5) 0.006(5)
C021 0.031(5) 0.061(6) 0.051(5) -0.001(4) 0.001(4) 0.009(5)
C022 0.056(7) 0.079(8) 0.051(5) 0.003(5) -0.004(5) 0.006(6)
C023 0.089(8) 0.059(6) 0.036(4) 0.003(4) 0.015(5) -0.016(6)
C024 0.058(6) 0.053(6) 0.060(5) 0.001(5) 0.012(5) -0.004(5)
C025 0.060(6) 0.036(5) 0.041(4) -0.002(4) -0.005(4) 0.004(5)
C026 0.069(7) 0.038(5) 0.049(5) 0.002(4) 0.007(5) 0.005(5)
C027 0.053(6) 0.044(5) 0.043(4) -0.009(4) -0.003(4) -0.013(5)
C028 0.109(11) 0.091(10) 0.072(7) 0.046(7) 0.008(7) 0.027(9)
C029 0.059(6) 0.042(5) 0.053(5) 0.003(4) -0.004(5) -0.002(5)
C02A 0.089(8) 0.068(7) 0.040(4) -0.009(5) 0.004(5) -0.028(7)
C02B 0.068(7) 0.045(5) 0.042(4) 0.005(4) -0.002(5) -0.003(5)
C02C 0.069(7) 0.048(6) 0.076(6) 0.010(5) 0.001(6) 0.000(6)
C02D 0.067(7) 0.056(6) 0.056(5) 0.000(5) -0.003(5) 0.004(6)
C02E 0.064(7) 0.056(6) 0.038(4) -0.013(4) 0.005(4) -0.003(6)
C02F 0.071(7) 0.082(8) 0.039(4) -0.020(5) -0.006(5) -0.023(7)
C02G 0.074(7) 0.053(6) 0.051(5) 0.000(4) 0.010(5) 0.004(6)
C02H 0.080(8) 0.050(6) 0.071(6) 0.006(5) 0.003(6) -0.005(6)
C02I 0.067(7) 0.044(5) 0.051(5) 0.002(4) -0.004(5) -0.010(5)
C02J 0.100(10) 0.046(6) 0.080(7) 0.010(5) -0.002(7) 0.007(7)
C02K 0.054(6) 0.044(5) 0.062(5) 0.008(4) -0.001(5) -0.003(5)
C02L 0.063(7) 0.091(8) 0.041(4) -0.013(5) -0.004(5) 0.025(6)
C02M 0.095(9) 0.065(7) 0.043(5) 0.011(5) 0.016(5) 0.023(7)
C02N 0.078(8) 0.055(6) 0.046(4) -0.013(4) -0.002(5) 0.018(6)
C02O 0.046(6) 0.067(7) 0.050(5) -0.002(5) 0.010(4) -0.003(5)
C02P 0.050(6) 0.052(6) 0.054(5) 0.001(4) -0.001(5) -0.001(5)
C02Q 0.086(9) 0.083(9) 0.083(8) 0.023(7) 0.006(7) 0.014(8)
C02R 0.043(6) 0.130(11) 0.044(5) -0.008(6) -0.009(4) 0.002(7)
C02S 0.060(6) 0.045(5) 0.058(5) -0.002(4) 0.005(5) 0.013(5)
C02T 0.053(6) 0.047(5) 0.045(4) -0.003(4) -0.017(4) 0.005(5)
C02U 0.054(7) 0.071(8) 0.064(6) -0.006(5) 0.014(5) 0.008(6)
C02V 0.097(9) 0.056(7) 0.085(7) 0.005(6) 0.027(7) 0.006(7)
C02W 0.060(6) 0.040(5) 0.049(4) -0.001(4) 0.001(5) -0.009(5)
C02X 0.080(9) 0.081(10) 0.117(11) 0.039(9) 0.015(8) 0.008(8)
C02Y 0.033(5) 0.103(9) 0.053(5) 0.024(6) -0.013(5) 0.001(6)
B02Z 0.041(6) 0.036(5) 0.041(5) 0.003(4) -0.003(4) 0.005(5)
C030 0.089(9) 0.060(7) 0.100(9) -0.006(6) 0.023(7) 0.019(7)
C031 0.040(6) 0.175(17) 0.050(5) 0.002(8) -0.014(5) -0.027(9)
C032 0.083(8) 0.074(7) 0.031(4) 0.011(4) 0.001(5) 0.023(6)
C033 0.086(9) 0.088(8) 0.038(4) 0.011(5) -0.018(5) -0.008(7)
C034 0.121(12) 0.053(7) 0.111(10) 0.003(7) 0.036(9) -0.019(8)
C035 0.056(7) 0.108(11) 0.100(9) 0.054(8) 0.023(7) 0.004(7)
C036 0.060(6) 0.040(5) 0.050(5) -0.007(4) 0.005(5) -0.003(5)
B037 0.061(7) 0.035(6) 0.052(5) 0.002(4) -0.002(5) 0.001(6)
C038 0.058(7) 0.132(12) 0.044(5) 0.012(6) -0.007(5) -0.021(8)
C039 0.047(6) 0.062(6) 0.055(5) 0.020(5) -0.003(5) -0.008(5)
C03A 0.100(9) 0.060(7) 0.052(5) 0.011(5) 0.015(6) 0.004(7)
C03B 0.082(9) 0.083(9) 0.083(7) -0.034(7) -0.005(7) 0.011(8)
B03C 0.042(6) 0.052(6) 0.029(4) 0.006(4) 0.005(4) 0.011(5)
C03D 0.102(10) 0.047(6) 0.066(6) -0.014(5) -0.024(6) 0.009(6)
C03E 0.123(11) 0.054(6) 0.061(6) -0.006(5) 0.021(6) -0.026(7)
C03F 0.043(6) 0.080(8) 0.062(5) -0.001(5) 0.010(5) -0.012(6)
C03G 0.056(7) 0.111(10) 0.050(5) -0.005(6) 0.001(5) 0.000(7)
C03H 0.060(7) 0.144(14) 0.042(5) -0.019(7) 0.006(5) 0.007(9)
C03I 0.096(9) 0.077(8) 0.054(5) 0.012(5) 0.004(6) 0.019(7)
C03J 0.111(11) 0.059(7) 0.096(8) -0.015(6) 0.013(8) -0.009(8)
C03K 0.069(9) 0.21(2) 0.106(12) 0.094(15) 0.002(9) -0.031(12)
C03L 0.073(8) 0.092(10) 0.090(8) -0.043(8) -0.009(7) 0.014(8)
C03M 0.113(12) 0.102(11) 0.115(11) -0.044(9) 0.063(9) -0.031(10)
C03N 0.059(8) 0.162(17) 0.054(6) -0.031(9) 0.000(6) -0.005(9)
C03O 0.046(6) 0.085(8) 0.047(5) -0.013(5) 0.006(4) 0.004(6)
B03P 0.046(6) 0.050(6) 0.029(4) 0.006(4) -0.011(4) -0.007(5)
C03Q 0.034(5) 0.079(8) 0.074(6) -0.010(6) 0.004(5) 0.000(6)
C03R 0.046(7) 0.201(19) 0.042(5) -0.023(8) 0.003(5) -0.001(9)
C03S 0.070(8) 0.079(9) 0.095(8) -0.030(7) 0.007(7) -0.006(7)
C03T 0.050(6) 0.076(8) 0.059(5) 0.006(5) -0.005(5) -0.011(6)
C03U 0.065(8) 0.098(11) 0.127(12) -0.069(10) 0.012(8) -0.005(8)
C03V 0.066(8) 0.069(8) 0.109(9) -0.048(7) -0.011(7) -0.003(7)
C03W 0.108(12) 0.095(11) 0.089(8) -0.021(8) 0.016(8) -0.019(10)
C03X 0.065(7) 0.048(5) 0.053(5) -0.001(4) 0.006(5) 0.000(5)
C03Y 0.065(9) 0.154(17) 0.140(14) 0.076(14) 0.033(9) 0.008(10)
C03Z 0.068(8) 0.096(10) 0.101(10) -0.049(9) -0.004(7) -0.009(8)
C040 0.062(8) 0.069(8) 0.105(9) 0.031(7) -0.026(7) -0.011(7)
C041 0.104(10) 0.071(8) 0.068(6) -0.018(6) -0.019(7) 0.030(8)
C042 0.132(12) 0.070(8) 0.066(7) 0.014(6) 0.021(7) 0.005(8)
C043 0.094(10) 0.066(7) 0.092(8) -0.032(7) -0.010(7) 0.015(7)
C044 0.053(7) 0.084(9) 0.088(8) -0.022(7) -0.025(6) 0.003(7)
C045 0.101(12) 0.082(10) 0.126(11) 0.018(9) -0.037(10) -0.034(9)
C046 0.072(8) 0.075(8) 0.060(6) 0.007(6) 0.002(6) 0.005(7)
C047 0.066(9) 0.20(2) 0.046(6) 0.013(8) -0.011(6) -0.035(11)
C048 0.148(15) 0.095(10) 0.061(6) -0.029(6) -0.037(8) 0.022(11)
C049 0.058(7) 0.125(12) 0.066(6) -0.004(7) 0.008(6) -0.008(8)
C04A 0.070(10) 0.165(17) 0.070(8) 0.065(10) -0.018(7) -0.018(11)
C04B 0.086(10) 0.103(11) 0.112(11) 0.060(10) -0.024(9) -0.024(10)
C04C 0.095(11) 0.140(15) 0.119(11) 0.072(11) 0.036(9) 0.025(10)
C04D 0.051(8) 0.23(2) 0.072(8) -0.062(12) 0.004(7) -0.008(12)
C04E 0.088(10) 0.076(9) 0.110(9) 0.004(8) -0.030(8) 0.009(8)
C04F 0.104(14) 0.22(2) 0.30(3) -0.19(2) -0.107(19) 0.087(16)
C04H 0.22(2) 0.074(11) 0.32(3) 0.027(16) 0.19(2) 0.029(14)

loop_
_atom_type_symbol
_atom_type_description
_atom_type_scat_dispersion_real
_atom_type_scat_dispersion_imag
_atom_type_scat_source
C C 0.0181 0.0091 'International Tables Vol C Tables 4.2.6.8 and 6.1.1.4'
H H 0.0000 0.0000 'International Tables Vol C Tables 4.2.6.8 and 6.1.1.4'
B B 0.0090 0.0039 'International Tables Vol C Tables 4.2.6.8 and 6.1.1.4'
K K 0.3868 1.0657 'International Tables Vol C Tables 4.2.6.8 and 6.1.1.4'
N N 0.0311 0.0180 'International Tables Vol C Tables 4.2.6.8 and 6.1.1.4'
O O 0.0492 0.0322 'International Tables Vol C Tables 4.2.6.8 and 6.1.1.4'

loop_
_geom_angle_atom_site_label_1
_geom_angle_atom_site_label_2
_geom_angle_atom_site_label_3
_geom_angle
_geom_angle_site_symmetry_1
_geom_angle_site_symmetry_3
O006 K001 N00I 116.1(2) . 1_556
O006 K001 N00M 49.33(19) . .
O006 K001 O00R 133.9(3) . .
O006 K001 C021 63.5(2) . .
O006 K001 B02Z 23.9(2) . .
O006 K001 B037 125.3(2) . 1_556
O006 K001 C04C 127.6(3) . .
O009 K001 O006 107.8(2) 1_556 .
O009 K001 N00I 46.70(19) 1_556 1_556
O009 K001 N00M 155.3(2) 1_556 .
O009 K001 O00R 100.9(2) 1_556 .
O009 K001 C021 146.6(2) 1_556 .
O009 K001 B02Z 131.7(2) 1_556 .
O009 K001 B037 25.1(2) 1_556 1_556
O009 K001 C04C 85.0(4) 1_556 .
N00I K001 B02Z 130.5(2) 1_556 .
N00I K001 B037 26.9(2) 1_556 1_556
N00I K001 C04C 109.3(3) 1_556 .
N00M K001 N00I 128.3(2) . 1_556
N00M K001 C021 24.4(2) . .
N00M K001 B02Z 26.6(2) . .
N00M K001 B037 155.0(3) . 1_556
N00M K001 C04C 115.6(4) . .
O00R K001 N00I 109.9(3) . 1_556
O00R K001 N00M 102.9(2) . .
O00R K001 C021 107.5(3) . .
O00R K001 B02Z 116.9(3) . .
O00R K001 B037 94.9(3) . 1_556
O00R K001 C04C 22.2(4) . .
O01C K001 O006 87.1(2) . .
O01C K001 O009 84.8(3) . 1_556
O01C K001 N00I 129.8(2) . 1_556
O01C K001 N00M 101.1(2) . .
O01C K001 O00R 60.1(3) . .
O01C K001 C021 124.6(3) . .
O01C K001 B02Z 88.8(3) . .
O01C K001 B037 103.0(3) . 1_556
O01C K001 C04C 42.5(3) . .
C021 K001 N00I 105.6(2) . 1_556
C021 K001 B02Z 46.0(2) . .
C021 K001 B037 132.4(3) . 1_556
C021 K001 C04C 126.8(4) . .
B02Z K001 C04C 120.0(3) . .
B037 K001 B02Z 147.6(3) 1_556 .
B037 K001 C04C 87.0(4) 1_556 .
O007 K002 O00C 106.1(2) . .
O007 K002 N00E 46.26(18) . .
O007 K002 N00N 152.8(2) . .
O007 K002 O00V 100.8(3) . .
O007 K002 C016 143.2(2) . .
O007 K002 B03C 25.3(2) . .
O007 K002 B03P 130.5(2) . .
O007 K002 C04F 91.9(6) . .
O00C K002 N00E 112.3(2) . .
O00C K002 N00N 49.4(2) . .
O00C K002 O00V 135.0(3) . .
O00C K002 C016 64.0(2) . .
O00C K002 B03C 123.1(2) . .
O00C K002 B03P 24.4(2) . .
O00C K002 C04F 123.0(4) . .
N00E K002 B03P 127.2(2) . .
N00E K002 C04F 118.6(5) . .
O00L K002 O007 89.0(3) . .
O00L K002 O00C 84.6(2) . .
O00L K002 N00E 134.4(3) . .
O00L K002 N00N 98.6(3) . .
O00L K002 O00V 60.3(3) . .
O00L K002 C016 122.9(3) . .
O00L K002 B03C 108.1(3) . .
O00L K002 B03P 85.6(3) . .
O00L K002 C04F 41.2(3) . .
N00N K002 N00E 125.0(2) . .
N00N K002 C016 25.0(2) . .
N00N K002 B03C 151.7(2) . .
N00N K002 B03P 26.5(2) . .
N00N K002 C04F 111.0(6) . .
O00V K002 N00E 112.4(3) . .
O00V K002 N00N 105.6(3) . .
O00V K002 C016 110.5(3) . .
O00V K002 B03C 95.8(3) . .
O00V K002 B03P 118.2(3) . .
O00V K002 C04F 20.3(4) . .
C016 K002 N00E 102.2(2) . .
C016 K002 B03C 129.0(3) . .
C016 K002 B03P 46.8(3) . .
C016 K002 C04F 123.8(6) . .
B03C K002 N00E 26.9(2) . .
B03C K002 B03P 145.5(3) . .
B03C K002 C04F 95.4(6) . .
B03P K002 C04F 114.1(5) . .
O005 K003 O008 109.0(2) . .
O005 K003 N00G 46.39(18) . .
O005 K003 O00J 86.9(2) . .
O005 K003 O00K 104.5(2) . .
O005 K003 N00P 154.0(2) . .
O005 K003 C02P 143.2(3) . .
O005 K003 B02Z 25.3(2) . .
O005 K003 C033 85.3(2) . .
O005 K003 B037 131.8(2) . .
O008 K003 N00G 114.35(19) . .
O008 K003 O00J 86.8(2) . .
O008 K003 O00K 131.8(2) . .
O008 K003 N00P 47.93(19) . .
O008 K003 C02P 62.7(2) . .
O008 K003 B02Z 125.4(2) . .
O008 K003 C033 129.0(2) . .
O008 K003 B037 22.8(2) . .
N00G K003 C033 110.5(2) . .
N00G K003 B037 128.0(2) . .
O00J K003 N00G 132.2(2) . .
O00J K003 O00K 61.3(3) . .
O00J K003 N00P 101.3(2) . .
O00J K003 C02P 125.8(2) . .
O00J K003 B02Z 105.9(2) . .
O00J K003 C033 44.1(3) . .
O00J K003 B037 88.2(3) . .
O00K K003 N00G 113.8(2) . .
O00K K003 N00P 101.0(2) . .
O00K K003 C02P 106.2(3) . .
O00K K003 B02Z 99.0(2) . .
O00K K003 C033 24.4(3) . .
O00K K003 B037 114.6(3) . .
N00P K003 N00G 125.1(2) . .
N00P K003 B02Z 151.6(2) . .
N00P K003 C033 117.8(2) . .
N00P K003 B037 26.5(2) . .
C02P K003 N00G 101.7(2) . .
C02P K003 N00P 25.2(2) . .
C02P K003 B02Z 128.2(3) . .
C02P K003 C033 129.0(3) . .
C02P K003 B037 46.8(3) . .
B02Z K003 N00G 26.7(2) . .
B02Z K003 C033 88.0(3) . .
B02Z K003 B037 146.2(3) . .
C033 K003 B037 121.4(3) . .
O00A K004 O00B 107.3(2) . 1_554
O00A K004 O00D 84.3(2) . .
O00A K004 N00F 154.1(2) . 1_554
O00A K004 N00H 46.17(18) . .
O00A K004 O00O 98.5(2) . .
O00A K004 C013 144.6(2) . 1_554
O00A K004 B03C 130.7(2) . 1_554
O00A K004 C03M 82.4(3) . .
O00A K004 B03P 24.9(2) . .
O00B K004 N00F 48.71(19) 1_554 1_554
O00B K004 N00H 113.7(2) 1_554 .
O00B K004 O00O 135.4(2) 1_554 .
O00B K004 C013 63.1(2) 1_554 1_554
O00B K004 B03C 23.4(2) 1_554 1_554
O00B K004 C03M 127.4(3) 1_554 .
O00B K004 B03P 123.6(2) 1_554 .
O00D K004 O00B 85.6(2) . 1_554
O00D K004 N00F 101.1(2) . 1_554
O00D K004 N00H 129.7(2) . .
O00D K004 O00O 61.1(3) . .
O00D K004 C013 125.9(2) . 1_554
O00D K004 B03C 87.8(2) . 1_554
O00D K004 C03M 43.0(3) . .
O00D K004 B03P 103.8(2) . .
N00F K004 N00H 127.08(19) 1_554 .
N00F K004 B03C 26.5(2) 1_554 1_554
N00F K004 C03M 118.8(3) 1_554 .
N00F K004 B03P 153.1(2) 1_554 .
N00H K004 B03C 128.4(2) . 1_554
N00H K004 C03M 109.6(3) . .
N00H K004 B03P 26.4(2) . .
O00O K004 N00F 106.3(2) . 1_554
O00O K004 N00H 110.5(2) . .
O00O K004 C013 111.7(3) . 1_554
O00O K004 B03C 119.5(3) . 1_554
O00O K004 C03M 22.9(3) . .
O00O K004 B03P 94.4(3) . .
C013 K004 N00F 25.3(2) 1_554 1_554
C013 K004 N00H 103.8(2) 1_554 .
C013 K004 B03C 46.5(2) 1_554 1_554
C013 K004 C03M 131.5(3) 1_554 .
C013 K004 B03P 130.1(3) 1_554 .
C03M K004 B03C 121.4(3) . 1_554
B03P K004 B03C 145.3(3) . 1_554
B03P K004 C03M 86.7(4) . .
C00Y O005 K003 143.4(5) . .
C00Y O005 B02Z 110.9(6) . .
B02Z O005 K003 104.1(5) . .
C01K O006 K001 136.3(4) . .
C01K O006 B02Z 110.7(6) . .
B02Z O006 K001 108.2(5) . .
C01G O007 K002 143.1(5) . .
C01G O007 B03C 111.4(6) . .
B03C O007 K002 103.0(5) . .
C017 O008 K003 134.0(4) . .
C017 O008 B037 110.6(6) . .
B037 O008 K003 112.0(5) . .
C00X O009 K001 143.1(5) . 1_554
C00X O009 B037 111.1(7) . .
B037 O009 K001 103.7(5) . 1_554
C010 O00A K004 142.7(5) . .
C010 O00A B03P 111.6(6) . .
B03P O00A K004 104.8(5) . .
C00S O00B K004 135.8(5) . 1_556
C00S O00B B03C 111.4(6) . .
B03C O00B K004 108.3(5) . 1_556
C015 O00C K002 137.1(5) . .
C015 O00C B03P 111.8(6) . .
B03P O00C K002 106.6(5) . .
C01B O00D K004 122.0(6) . .
C01Q O00D K004 116.3(7) . .
C01Q O00D C01B 118.5(9) . .
C00Z N00E K002 103.9(5) . .
C00Z N00E C014 116.9(8) . .
C00Z N00E B03C 129.3(8) . .
C014 N00E K002 99.0(5) . .
C014 N00E B03C 113.2(7) . .
B03C N00E K002 75.5(4) . .
C013 N00F K004 76.9(4) . 1_556
C013 N00F C01L 117.8(8) . .
C013 N00F B03C 127.6(8) . .
C01L N00F K004 111.7(4) . 1_556
C01L N00F B03C 114.4(7) . .
B03C N00F K004 88.0(4) . 1_556
C01A N00G K003 103.0(5) . .
C01A N00G C01V 115.9(8) . .
C01A N00G B02Z 129.3(8) . .
C01V N00G K003 99.0(5) . .
C01V N00G B02Z 114.3(7) . .
B02Z N00G K003 75.2(4) . .
C011 N00H K004 99.0(5) . .
C011 N00H C01D 118.7(8) . .
C011 N00H B03P 128.6(8) . .
C01D N00H K004 101.0(5) . .
C01D N00H B03P 112.1(8) . .
B03P N00H K004 77.5(4) . .
C00Q N00I K001 100.1(5) . 1_554
C00Q N00I B037 115.2(7) . .
C026 N00I K001 99.6(5) . 1_554
C026 N00I C00Q 114.9(8) . .
C026 N00I B037 129.5(8) . .
B037 N00I K001 77.7(5) . 1_554
C01R O00J K003 119.1(7) . .
C01R O00J C03T 114.8(9) . .
C03T O00J K003 123.2(6) . .
C033 O00K K003 99.2(6) . .
C04E O00K K003 133.3(7) . .
C04E O00K C033 112.4(10) . .
C01S O00L K002 124.2(7) . .
C01S O00L C03Q 114.1(8) . .
C03Q O00L K002 121.7(6) . .
C021 N00M K001 81.3(5) . .
C021 N00M C027 115.7(8) . .
C021 N00M B02Z 129.4(8) . .
C027 N00M K001 111.7(5) . .
C027 N00M B02Z 114.2(7) . .
B02Z N00M K001 87.8(4) . .
C016 N00N K002 77.7(5) . .
C016 N00N C01F 117.6(8) . .
C016 N00N B03P 130.6(8) . .
C01F N00N K002 113.1(5) . .
C01F N00N B03P 111.4(7) . .
B03P N00N K002 89.1(4) . .
C03M O00O K004 105.9(8) . .
C04H O00O K004 138.7(11) . .
C04H O00O C03M 113.3(12) . .
C02P N00P K003 71.2(5) . .
C02P N00P C036 119.9(8) . .
C02P N00P B037 126.9(8) . .
C036 N00P K003 113.6(6) . .
C036 N00P B037 113.1(7) . .
B037 N00P K003 86.2(5) . .
N00I C00Q H00Q 109.8 . .
N00I C00Q C036 100.8(7) . .
C00U C00Q N00I 110.2(8) . .
C00U C00Q H00Q 109.8 . .
C00U C00Q C036 116.0(8) . .
C036 C00Q H00Q 109.8 . .
C03W O00R K001 128.6(9) . .
C03W O00R C04C 113.9(11) . .
C04C O00R K001 107.2(9) . .
O00B C00S C01G 104.0(7) . .
O00B C00S C02C 106.9(7) . .
O00B C00S C032 109.6(7) . .
C02C C00S C01G 112.8(7) . .
C02C C00S C032 109.1(8) . .
C032 C00S C01G 114.2(7) . .
C00Z C00T H00T 119.7 . .
C00Z C00T C019 120.5(9) . .
C019 C00T H00T 119.7 . .
C00Q C00U H00U 118.9 . .
C012 C00U C00Q 122.2(9) . .
C012 C00U H00U 118.9 . .
C045 O00V K002 129.9(9) . .
C04F O00V K002 112.9(11) . .
C04F O00V C045 116.5(13) . .
C018 C00W C019 120.0(10) . .
C040 C00W C018 120.1(10) . .
C040 C00W C019 119.8(10) . .
O009 C00X C017 102.5(8) . .
O009 C00X C022 110.7(9) . .
O009 C00X C02M 109.2(7) . .
C022 C00X C017 113.2(7) . .
C02M C00X C017 113.6(9) . .
C02M C00X C022 107.6(9) . .
O005 C00Y C01K 103.7(7) . .
O005 C00Y C01P 108.1(7) . .
O005 C00Y C02O 107.7(8) . .
C01P C00Y C01K 115.7(8) . .
C01P C00Y C02O 107.5(8) . .
C02O C00Y C01K 113.7(7) . .
N00E C00Z H00Z 119.0 . .
C00T C00Z N00E 122.0(9) . .
C00T C00Z H00Z 119.0 . .
O00A C010 C015 104.5(7) . .
O00A C010 C02A 108.4(7) . .
O00A C010 C03F 107.8(8) . .
C02A C010 C015 113.4(9) . .
C02A C010 C03F 108.8(8) . .
C03F C010 C015 113.6(7) . .
N00H C011 H011 118.6 . .
N00H C011 C01E 122.8(10) . .
C01E C011 H011 118.6 . .
C00U C012 C01Z 122.8(10) . .
C00U C012 C024 116.1(9) . .
C024 C012 C01Z 120.5(10) . .
K004 C013 H013 116.9 1_556 .
N00F C013 K004 77.8(4) . 1_556
N00F C013 H013 116.9 . .
C01U C013 K004 95.3(6) . 1_556
C01U C013 N00F 122.3(9) . .
C01U C013 H013 116.9 . .
N00E C014 H014 110.0 . .
N00E C014 C01L 103.6(8) . .
N00E C014 C029 108.6(7) . .
C01L C014 H014 110.0 . .
C029 C014 H014 110.0 . .
C029 C014 C01L 114.4(8) . .
O00C C015 C010 103.4(7) . .
O00C C015 C023 107.1(7) . .
O00C C015 C02H 108.0(8) . .
C023 C015 C010 117.1(8) . .
C023 C015 C02H 107.4(8) . .
C02H C015 C010 113.2(8) . .
K002 C016 H016 116.0 . .
N00N C016 K002 77.3(5) . .
N00N C016 H016 116.0 . .
C01J C016 K002 98.4(6) . .
C01J C016 N00N 123.5(9) . .
C01J C016 H016 116.0 . .
O008 C017 C00X 102.8(7) . .
O008 C017 C01W 109.4(8) . .
O008 C017 C02L 107.8(7) . .
C01W C017 C00X 113.7(8) . .
C01W C017 C02L 110.5(8) . .
C02L C017 C00X 112.1(8) . .
C00W C018 H018 119.9 . .
C00W C018 C031 120.1(13) . .
C031 C018 H018 119.9 . .
C00T C019 C00W 119.9(9) . .
C029 C019 C00T 116.7(9) . .
C029 C019 C00W 122.7(9) . .
N00G C01A H01A 117.4 . .
N00G C01A C020 125.1(9) . .
C020 C01A H01A 117.4 . .
O00D C01B H01K 109.5 . .
O00D C01B H01L 109.5 . .
O00D C01B H01M 109.5 . .
H01K C01B H01L 109.5 . .
H01K C01B H01M 109.5 . .
H01L C01B H01M 109.5 . .
C046 O01C K001 122.5(7) . .
C049 O01C K001 122.8(8) . .
C049 O01C C046 112.3(9) . .
N00H C01D H01N 109.7 . .
N00H C01D C01F 103.7(8) . .
N00H C01D C039 109.4(8) . .
C01F C01D H01N 109.6 . .
C01F C01D C039 114.6(8) . .
C039 C01D H01N 109.6 . .
C011 C01E H01P 121.5 . .
C011 C01E C01T 117.0(9) . .
C01T C01E H01P 121.5 . .
N00N C01F C01D 104.5(8) . .
N00N C01F H01Q 109.5 . .
N00N C01F C02K 109.5(7) . .
C01D C01F H01Q 109.5 . .
C01D C01F C02K 114.2(8) . .
C02K C01F H01Q 109.5 . .
O007 C01G C00S 102.8(7) . .
O007 C01G C02N 108.9(7) . .
O007 C01G C02U 109.8(8) . .
C02N C01G C00S 114.1(8) . .
C02U C01G C00S 112.6(7) . .
C02U C01G C02N 108.4(9) . .
C02V C01H C02I 121.4(9) . .
C02V C01H C03A 118.1(10) . .
C03A C01H C02I 120.3(10) . .
C03D C01I C025 121.0(9) . .
C03D C01I C041 116.2(9) . .
C041 C01I C025 122.5(9) . .
C016 C01J C02B 119.7(10) . .
O006 C01K C00Y 103.9(6) . .
O006 C01K C01N 108.8(8) . .
O006 C01K C02F 108.6(7) . .
C01N C01K C00Y 113.3(7) . .
C01N C01K C02F 108.6(8) . .
C02F C01K C00Y 113.5(8) . .
N00F C01L C014 103.4(7) . .
N00F C01L C02T 110.8(7) . .
C02T C01L C014 114.1(8) . .
C020 C01M C03O 118.1(9) . .
C02E C01M C020 118.6(8) . .
C02E C01M C03O 122.6(9) . .
C01K C01N H01B 109.5 . .
C01K C01N H01C 109.5 . .
C01K C01N H01D 109.5 . .
H01B C01N H01C 109.5 . .
H01B C01N H01D 109.5 . .
H01C C01N H01D 109.5 . .
C02I C01O H01O 120.3 . .
C02P C01O H01O 120.3 . .
C02P C01O C02I 119.4(9) . .
C00Y C01P H01E 109.5 . .
C00Y C01P H01F 109.5 . .
C00Y C01P H01G 109.5 . .
H01E C01P H01F 109.5 . .
H01E C01P H01G 109.5 . .
H01F C01P H01G 109.5 . .
O00D C01Q H01S 122.9 . .
O00D C01Q C03M 114.1(11) . .
C03M C01Q H01S 122.9 . .
O00J C01R H01R 124.6 . .
O00J C01R C033 110.7(10) . .
C033 C01R H01R 124.6 . .
O00L C01S H01T 109.5 . .
O00L C01S H01U 109.5 . .
O00L C01S H01W 109.5 . .
H01T C01S H01U 109.5 . .
H01T C01S H01W 109.5 . .
H01U C01S H01W 109.5 . .
C01E C01T C02Y 119.7(9) . .
C039 C01T C01E 120.2(8) . .
C039 C01T C02Y 119.7(10) . .
C013 C01U H01X 120.1 . .
C013 C01U C025 119.7(9) . .
C025 C01U H01X 120.1 . .
N00G C01V H01V 108.8 . .
N00G C01V C027 104.3(7) . .
N00G C01V C02E 111.7(8) . .
C027 C01V H01V 108.8 . .
C02E C01V H01V 108.8 . .
C02E C01V C027 114.3(8) . .
C017 C01W H01H 109.5 . .
C017 C01W H01I 109.5 . .
C017 C01W H01J 109.5 . .
H01H C01W H01I 109.5 . .
H01H C01W H01J 109.5 . .
H01I C01W H01J 109.5 . .
C02S C01X C02G 120.3(10) . .
C02W C01X C02G 120.6(10) . .
C02W C01X C02S 118.4(9) . .
C02D C01Y H01Y 120.0 . .
C03L C01Y H01Y 120.0 . .
C03L C01Y C02D 120.0(12) . .
C02R C01Z C012 121.0(11) . .
C03S C01Z C012 122.0(11) . .
C03S C01Z C02R 117.0(10) . .
C01A C020 C01M 115.9(9) . .
C01A C020 H020 122.1 . .
C01M C020 H020 122.1 . .
K001 C021 H021 116.2 . .
N00M C021 K001 74.3(5) . .
N00M C021 H021 116.2 . .
N00M C021 C02S 123.6(10) . .
C02S C021 K001 100.0(6) . .
C02S C021 H021 116.2 . .
C00X C022 H02A 109.5 . .
C00X C022 H02B 109.5 . .
C00X C022 H02C 109.5 . .
H02A C022 H02B 109.5 . .
H02A C022 H02C 109.5 . .
H02B C022 H02C 109.5 . .
C015 C023 H02Y 109.5 . .
C015 C023 H 109.5 . .
C015 C023 HA 109.5 . .
H02Y C023 H 109.5 . .
H02Y C023 HA 109.5 . .
H C023 HA 109.5 . .
C012 C024 H024 119.9 . .
C026 C024 C012 120.2(10) . .
C026 C024 H024 119.9 . .
C01I C025 C01U 120.2(8) . .
C02T C025 C01I 122.2(9) . .
C02T C025 C01U 117.4(9) . .
N00I C026 H026 117.9 . .
C024 C026 N00I 124.2(9) . .
C024 C026 H026 117.9 . .
N00M C027 C01V 103.3(8) . .
N00M C027 H027 108.6 . .
N00M C027 C02W 110.5(7) . .
C01V C027 H027 108.6 . .
C02W C027 C01V 116.9(8) . .
C02W C027 H027 108.6 . .
C02Q C028 H028 120.6 . .
C02Q C028 C034 118.8(12) . .
C034 C028 H028 120.6 . .
C014 C029 H029 119.4 . .
C019 C029 C014 121.1(9) . .
C019 C029 H029 119.4 . .
C010 C02A H02Z 109.5 . .
C010 C02A HB 109.5 . .
C010 C02A HC 109.5 . .
H02Z C02A HB 109.5 . .
H02Z C02A HC 109.5 . .
HB C02A HC 109.5 . .
C01J C02B C02D 119.9(9) . .
C02K C02B C01J 116.6(9) . .
C02K C02B C02D 123.2(10) . .
C00S C02C H02 109.5 . .
C00S C02C HD 109.5 . .
C00S C02C HE 109.5 . .
H02 C02C HD 109.5 . .
H02 C02C HE 109.5 . .
HD C02C HE 109.5 . .
C01Y C02D C02B 122.5(10) . .
C03E C02D C01Y 117.2(10) . .
C03E C02D C02B 120.3(9) . .
C01M C02E C01V 119.5(9) . .
C01M C02E H02E 120.3 . .
C01V C02E H02E 120.3 . .
C01K C02F H02D 109.5 . .
C01K C02F H02F 109.5 . .
C01K C02F H02G 109.5 . .
H02D C02F H02F 109.5 . .
H02D C02F H02G 109.5 . .
H02F C02F H02G 109.5 . .
C02J C02G C01X 121.8(10) . .
C02J C02G C03I 117.2(11) . .
C03I C02G C01X 121.0(11) . .
C015 C02H H0AA 109.5 . .
C015 C02H HF 109.5 . .
C015 C02H HG 109.5 . .
H0AA C02H HF 109.5 . .
H0AA C02H HG 109.5 . .
HF C02H HG 109.5 . .
C01O C02I C01H 119.9(9) . .
C03X C02I C01H 119.5(10) . .
C03X C02I C01O 120.6(9) . .
C02G C02J H02J 120.6 . .
C02G C02J C034 118.7(12) . .
C034 C02J H02J 120.6 . .
C01F C02K H1AA 119.5 . .
C02B C02K C01F 121.0(9) . .
C02B C02K H1AA 119.5 . .
C017 C02L H02H 109.5 . .
C017 C02L H02I 109.5 . .
C017 C02L H02K 109.5 . .
H02H C02L H02I 109.5 . .
H02H C02L H02K 109.5 . .
H02I C02L H02K 109.5 . .
C00X C02M H02L 109.5 . .
C00X C02M H02M 109.5 . .
C00X C02M H02N 109.5 . .
H02L C02M H02M 109.5 . .
H02L C02M H02N 109.5 . .
H02M C02M H02N 109.5 . .
C01G C02N H2AA 109.5 . .
C01G C02N HH 109.5 . .
C01G C02N HI 109.5 . .
H2AA C02N HH 109.5 . .
H2AA C02N HI 109.5 . .
HH C02N HI 109.5 . .
C00Y C02O H02O 109.5 . .
C00Y C02O H02P 109.5 . .
C00Y C02O H02Q 109.5 . .
H02O C02O H02P 109.5 . .
H02O C02O H02Q 109.5 . .
H02P C02O H02Q 109.5 . .
K003 C02P H02R 115.2 . .
N00P C02P K003 83.6(6) . .
N00P C02P H02R 115.2 . .
C01O C02P K003 98.8(7) . .
C01O C02P N00P 122.3(9) . .
C01O C02P H02R 115.2 . .
C028 C02Q H02S 119.4 . .
C028 C02Q C03I 121.3(13) . .
C03I C02Q H02S 119.4 . .
C01Z C02R H02T 118.5 . .
C01Z C02R C03R 122.9(15) . .
C03R C02R H02T 118.6 . .
C01X C02S H02U 120.4 . .
C021 C02S C01X 119.1(10) . .
C021 C02S H02U 120.4 . .
C01L C02T H3AA 119.7 . .
C025 C02T C01L 120.5(9) . .
C025 C02T H3AA 119.7 . .
C01G C02U H4AA 109.5 . .
C01G C02U HJ 109.5 . .
C01G C02U HK 109.5 . .
H4AA C02U HJ 109.5 . .
H4AA C02U HK 109.5 . .
HJ C02U HK 109.5 . .
C01H C02V H02V 120.1 . .
C01H C02V C030 119.9(11) . .
C030 C02V H02V 120.1 . .
C01X C02W C027 118.6(9) . .
C01X C02W H02W 120.7 . .
C027 C02W H02W 120.7 . .
C030 C02X H02X 120.4 . .
C030 C02X C042 119.1(12) . .
C042 C02X H02X 120.4 . .
C035 C02Y C01T 120.9(11) . .
C038 C02Y C01T 120.6(11) . .
C038 C02Y C035 118.5(11) . .
K003 B02Z K001 150.4(3) . .
O005 B02Z K001 143.0(6) . .
O005 B02Z K003 50.7(4) . .
O005 B02Z N00G 109.8(7) . .
O005 B02Z N00M 118.5(8) . .
O006 B02Z K001 47.9(4) . .
O006 B02Z K003 155.2(6) . .
O006 B02Z O005 104.6(7) . .
O006 B02Z N00G 117.9(8) . .
O006 B02Z N00M 110.0(7) . .
N00G B02Z K001 105.8(5) . .
N00G B02Z K003 78.1(4) . .
N00M B02Z K001 65.6(4) . .
N00M B02Z K003 84.9(5) . .
N00M B02Z N00G 96.6(7) . .
C02V C030 H030 119.5 . .
C02X C030 C02V 121.0(12) . .
C02X C030 H030 119.5 . .
C018 C031 H031 120.5 . .
C04A C031 C018 119.1(14) . .
C04A C031 H031 120.5 . .
C00S C032 H03K 109.5 . .
C00S C032 H03L 109.5 . .
C00S C032 H03M 109.5 . .
H03K C032 H03L 109.5 . .
H03K C032 H03M 109.5 . .
H03L C032 H03M 109.5 . .
K003 C033 H033 124.6 . .
O00K C033 K003 56.4(5) . .
O00K C033 C01R 110.8(8) . .
O00K C033 H033 124.6 . .
C01R C033 K003 84.3(7) . .
C01R C033 H033 124.6 . .
C028 C034 C02J 121.5(13) . .
C028 C034 H034 119.3 . .
C02J C034 H034 119.3 . .
C02Y C035 H035 118.9 . .
C02Y C035 C03Y 122.3(17) . .
C03Y C035 H035 118.9 . .
N00P C036 C00Q 104.8(7) . .
N00P C036 H036 107.8 . .
N00P C036 C03X 112.1(8) . .
C00Q C036 H036 107.8 . .
C03X C036 C00Q 116.1(9) . .
C03X C036 H036 107.8 . .
K001 B037 K003 153.5(4) 1_554 .
O008 B037 K001 156.8(7) . 1_554
O008 B037 K003 45.2(4) . .
O008 B037 N00I 119.1(9) . .
O008 B037 N00P 108.4(7) . .
O009 B037 K001 51.1(4) . 1_554
O009 B037 K003 143.8(6) . .
O009 B037 O008 105.7(8) . .
O009 B037 N00I 108.5(7) . .
O009 B037 N00P 119.1(9) . .
N00I B037 K001 75.3(5) . 1_554
N00I B037 K003 105.7(6) . .
N00I B037 N00P 96.8(7) . .
N00P B037 K001 86.2(5) . 1_554
N00P B037 K003 67.4(4) . .
C02Y C038 H038 120.0 . .
C02Y C038 C047 120.0(15) . .
C047 C038 H038 120.0 . .
C01D C039 H039 120.4 . .
C01T C039 C01D 119.2(9) . .
C01T C039 H039 120.4 . .
C01H C03A H03A 119.0 . .
C042 C03A C01H 122.0(11) . .
C042 C03A H03A 119.0 . .
C043 C03B H03O 120.2 . .
C043 C03B C048 119.6(11) . .
C048 C03B H03O 120.2 . .
K002 B03C K004 148.7(4) . 1_556
O007 B03C K002 51.7(4) . .
O007 B03C K004 143.8(6) . 1_556
O007 B03C O00B 104.5(7) . .
O007 B03C N00E 108.7(7) . .
O007 B03C N00F 118.9(8) . .
O00B B03C K002 155.9(6) . .
O00B B03C K004 48.3(4) . 1_556
O00B B03C N00E 119.0(8) . .
O00B B03C N00F 110.0(7) . .
N00E B03C K002 77.6(4) . .
N00E B03C K004 106.1(5) . 1_556
N00E B03C N00F 96.4(7) . .
N00F B03C K002 83.2(4) . .
N00F B03C K004 65.5(4) . 1_556
C01I C03D H03P 119.6 . .
C01I C03D C048 120.8(11) . .
C048 C03D H03P 119.6 . .
C02D C03E H03Q 119.0 . .
C03J C03E C02D 121.9(11) . .
C03J C03E H03Q 119.0 . .
C010 C03F H03T 109.5 . .
C010 C03F H03V 109.5 . .
C010 C03F H03W 109.5 . .
H03T C03F H03V 109.5 . .
H03T C03F H03W 109.5 . .
H03V C03F H03W 109.5 . .
C03H C03G H03G 119.1 . .
C03O C03G H03G 119.1 . .
C03O C03G C03H 121.9(14) . .
C03G C03H H03H 120.0 . .
C03N C03H C03G 119.9(14) . .
C03N C03H H03H 120.0 . .
C02G C03I H03I 118.8 . .
C02Q C03I C02G 122.5(13) . .
C02Q C03I H03I 118.8 . .
C03E C03J H03Y 119.9 . .
C03E C03J C03V 120.1(13) . .
C03V C03J H03Y 119.9 . .
C03Y C03K H03 119.4 . .
C047 C03K H03 119.4 . .
C047 C03K C03Y 121.2(14) . .
C01Y C03L H5AA 119.6 . .
C03V C03L C01Y 120.7(12) . .
C03V C03L H5AA 119.6 . .
K004 C03M H6AA 122.2 . .
O00O C03M K004 51.2(6) . .
O00O C03M C01Q 114.3(11) . .
O00O C03M H6AA 122.2 . .
C01Q C03M K004 84.4(7) . .
C01Q C03M H6AA 122.2 . .
C03H C03N H03N 119.7 . .
C03H C03N C03Z 120.7(12) . .
C03Z C03N H03N 119.7 . .
C03G C03O C01M 122.9(11) . .
C03G C03O C044 115.9(11) . .
C044 C03O C01M 121.2(11) . .
K004 B03P K002 152.4(4) . .
O00A B03P K002 142.4(6) . .
O00A B03P K004 50.3(3) . .
O00A B03P O00C 102.6(7) . .
O00A B03P N00H 109.1(7) . .
O00A B03P N00N 118.6(8) . .
O00C B03P K002 49.0(4) . .
O00C B03P K004 152.9(6) . .
O00C B03P N00H 120.0(8) . .
O00C B03P N00N 109.0(7) . .
N00H B03P K002 107.1(5) . .
N00H B03P K004 76.2(4) . .
N00N B03P K002 64.4(4) . .
N00N B03P K004 88.0(5) . .
N00N B03P N00H 98.5(7) . .
O00L C03Q H7AA 123.1 . .
C04F C03Q O00L 113.8(12) . .
C04F C03Q H7AA 123.1 . .
C02R C03R H03R 121.6 . .
C02R C03R C04D 116.8(15) . .
C04D C03R H03R 121.6 . .
C01Z C03S H03S 119.2 . .
C03U C03S C01Z 121.6(14) . .
C03U C03S H03S 119.2 . .
O00J C03T H03B 109.5 . .
O00J C03T H03C 109.5 . .
O00J C03T H03D 109.5 . .
H03B C03T H03C 109.5 . .
H03B C03T H03D 109.5 . .
H03C C03T H03D 109.5 . .
C03S C03U H03U 119.8 . .
C04D C03U C03S 120.5(15) . .
C04D C03U H03U 119.8 . .
C03J C03V H8AA 120.0 . .
C03L C03V C03J 120.0(11) . .
C03L C03V H8AA 120.0 . .
O00R C03W H03E 109.5 . .
O00R C03W H03F 109.5 . .
O00R C03W H03J 109.5 . .
H03E C03W H03F 109.5 . .
H03E C03W H03J 109.5 . .
H03F C03W H03J 109.5 . .
C02I C03X C036 120.5(10) . .
C02I C03X H03X 119.8 . .
C036 C03X H03X 119.8 . .
C035 C03Y C03K 117.1(18) . .
C035 C03Y H9AA 121.5 . .
C03K C03Y H9AA 121.5 . .
C03N C03Z H03Z 120.3 . .
C03N C03Z C044 119.4(14) . .
C044 C03Z H03Z 120.3 . .
C00W C040 H040 119.9 . .
C00W C040 C04B 120.2(14) . .
C04B C040 H040 119.9 . .
C01I C041 H041 117.8 . .
C01I C041 C043 124.4(11) . .
C043 C041 H041 117.8 . .
C02X C042 H042 120.4 . .
C03A C042 C02X 119.3(12) . .
C03A C042 H042 120.4 . .
C03B C043 C041 117.9(12) . .
C03B C043 H043 121.1 . .
C041 C043 H043 121.1 . .
C03O C044 H044 119.0 . .
C03Z C044 C03O 122.1(13) . .
C03Z C044 H044 119.0 . .
O00V C045 H04L 109.5 . .
O00V C045 H04M 109.5 . .
O00V C045 H04N 109.5 . .
H04L C045 H04M 109.5 . .
H04L C045 H04N 109.5 . .
H04M C045 H04N 109.5 . .
O01C C046 H04A 109.5 . .
O01C C046 H04B 109.5 . .
O01C C046 H04C 109.5 . .
H04A C046 H04B 109.5 . .
H04A C046 H04C 109.5 . .
H04B C046 H04C 109.5 . .
C038 C047 H047 119.5 . .
C03K C047 C038 120.9(17) . .
C03K C047 H047 119.5 . .
C03B C048 C03D 121.0(10) . .
C03B C048 H048 119.5 . .
C03D C048 H048 119.5 . .
O01C C049 H04D 109.1 . .
O01C C049 H04E 109.1 . .
O01C C049 C04C 112.3(11) . .
H04D C049 H04E 107.9 . .
C04C C049 H04D 109.1 . .
C04C C049 H04E 109.1 . .
C031 C04A H04O 119.5 . .
C031 C04A C04B 121.1(12) . .
C04B C04A H04O 119.5 . .
C040 C04B H04P 120.3 . .
C04A C04B C040 119.3(16) . .
C04A C04B H04P 120.3 . .
K001 C04C H04F 84.4 . .
K001 C04C H04G 159.6 . .
O00R C04C K001 50.6(7) . .
O00R C04C C049 112.1(12) . .
O00R C04C H04F 109.2 . .
O00R C04C H04G 109.2 . .
C049 C04C K001 80.7(8) . .
C049 C04C H04F 109.2 . .
C049 C04C H04G 109.2 . .
H04F C04C H04G 107.9 . .
C03R C04D H04H 119.5 . .
C03U C04D C03R 121.1(12) . .
C03U C04D H04H 119.5 . .
O00K C04E H04I 109.5 . .
O00K C04E H04J 109.5 . .
O00K C04E H04K 109.5 . .
H04I C04E H04J 109.5 . .
H04I C04E H04K 109.5 . .
H04J C04E H04K 109.5 . .
O00V C04F K002 46.8(9) . .
O00V C04F C03Q 126.5(15) . .
C03Q C04F K002 83.0(10) . .
O00O C04H H04Q 109.5 . .
O00O C04H H04R 109.5 . .
O00O C04H H04S 109.5 . .
H04Q C04H H04R 109.5 . .
H04Q C04H H04S 109.5 . .
H04R C04H H04S 109.5 . .

loop_
_geom_bond_atom_site_label_1
_geom_bond_atom_site_label_2
_geom_bond_distance
_geom_bond_site_symmetry_2
K001 O006 2.679(6) .
K001 O009 2.672(6) 1_556
K001 N00I 3.300(8) 1_556
K001 N00M 3.125(7) .
K001 O00R 2.849(10) .
K001 O01C 2.658(8) .
K001 C021 3.209(9) .
K001 B02Z 3.429(9) .
K001 B037 3.333(11) 1_556
K001 C04C 3.523(15) .
K002 O007 2.676(6) .
K002 O00C 2.719(6) .
K002 N00E 3.350(7) .
K002 O00L 2.666(8) .
K002 N00N 3.114(8) .
K002 O00V 2.774(9) .
K002 C016 3.119(9) .
K002 B03C 3.321(8) .
K002 B03P 3.452(9) .
K002 C04F 3.51(2) .
K003 O005 2.664(6) .
K003 O008 2.670(6) .
K003 N00G 3.381(7) .
K003 O00J 2.692(8) .
K003 O00K 2.881(8) .
K003 N00P 3.229(8) .
K003 C02P 3.076(10) .
K003 B02Z 3.340(9) .
K003 C033 3.415(12) .
K003 B037 3.490(10) .
K004 O00A 2.698(6) .
K004 O00B 2.746(6) 1_554
K004 O00D 2.739(8) .
K004 N00F 3.182(7) 1_554
K004 N00H 3.372(8) .
K004 O00O 2.778(9) .
K004 C013 3.170(9) 1_554
K004 B03C 3.493(9) 1_554
K004 C03M 3.429(14) .
K004 B03P 3.390(8) .
O005 C00Y 1.436(10) .
O005 B02Z 1.469(11) .
O006 C01K 1.443(11) .
O006 B02Z 1.462(11) .
O007 C01G 1.438(10) .
O007 B03C 1.456(11) .
O008 C017 1.431(11) .
O008 B037 1.461(12) .
O009 K001 2.672(6) 1_554
O009 C00X 1.421(12) .
O009 B037 1.457(13) .
O00A C010 1.436(11) .
O00A B03P 1.476(12) .
O00B K004 2.746(6) 1_556
O00B C00S 1.420(11) .
O00B B03C 1.463(11) .
O00C C015 1.440(11) .
O00C B03P 1.488(11) .
O00D C01B 1.391(13) .
O00D C01Q 1.389(14) .
N00E C00Z 1.358(11) .
N00E C014 1.474(12) .
N00E B03C 1.555(13) .
N00F K004 3.182(7) 1_556
N00F C013 1.392(12) .
N00F C01L 1.456(11) .
N00F B03C 1.559(13) .
N00G C01A 1.343(12) .
N00G C01V 1.444(12) .
N00G B02Z 1.550(13) .
N00H C011 1.349(12) .
N00H C01D 1.459(12) .
N00H B03P 1.542(13) .
N00I K001 3.300(8) 1_554
N00I C00Q 1.487(12) .
N00I C026 1.341(12) .
N00I B037 1.545(14) .
O00J C01R 1.402(14) .
O00J C03T 1.409(13) .
O00K C033 1.428(13) .
O00K C04E 1.350(15) .
O00L C01S 1.396(13) .
O00L C03Q 1.398(13) .
N00M C021 1.342(12) .
N00M C027 1.475(12) .
N00M B02Z 1.534(12) .
N00N C016 1.350(12) .
N00N C01F 1.471(12) .
N00N B03P 1.539(14) .
O00O C03M 1.389(16) .
O00O C04H 1.334(19) .
N00P C02P 1.385(12) .
N00P C036 1.465(12) .
N00P B037 1.559(13) .
C00Q H00Q 0.9800 .
C00Q C00U 1.474(13) .
C00Q C036 1.547(13) .
O00R C03W 1.353(17) .
O00R C04C 1.393(17) .
C00S C01G 1.572(12) .
C00S C02C 1.526(14) .
C00S C032 1.527(12) .
C00T H00T 0.9300 .
C00T C00Z 1.342(13) .
C00T C019 1.436(14) .
C00U H00U 0.9300 .
C00U C012 1.334(14) .
O00V C045 1.403(17) .
O00V C04F 1.321(18) .
C00W C018 1.388(16) .
C00W C019 1.520(13) .
C00W C040 1.361(17) .
C00X C017 1.611(13) .
C00X C022 1.521(15) .
C00X C02M 1.508(14) .
C00Y C01K 1.555(12) .
C00Y C01P 1.516(13) .
C00Y C02O 1.542(14) .
C00Z H00Z 0.9300 .
C010 C015 1.543(12) .
C010 C02A 1.515(13) .
C010 C03F 1.527(13) .
C011 H011 0.9300 .
C011 C01E 1.378(13) .
C012 C01Z 1.465(13) .
C012 C024 1.428(14) .
C013 K004 3.170(9) 1_556
C013 H013 0.9800 .
C013 C01U 1.314(14) .
C014 H014 0.9800 .
C014 C01L 1.521(14) .
C014 C029 1.507(13) .
C015 C023 1.510(12) .
C015 C02H 1.514(15) .
C016 H016 0.9800 .
C016 C01J 1.335(14) .
C017 C01W 1.510(14) .
C017 C02L 1.541(13) .
C018 H018 0.9300 .
C018 C031 1.406(15) .
C019 C029 1.330(13) .
C01A H01A 0.9300 .
C01A C020 1.393(14) .
C01B H01K 0.9600 .
C01B H01L 0.9600 .
C01B H01M 0.9600 .
O01C C046 1.421(13) .
O01C C049 1.377(15) .
C01D H01N 0.9800 .
C01D C01F 1.492(15) .
C01D C039 1.537(13) .
C01E H01P 0.9300 .
C01E C01T 1.444(14) .
C01F H01Q 0.9800 .
C01F C02K 1.501(13) .
C01G C02N 1.512(12) .
C01G C02U 1.505(14) .
C01H C02I 1.492(14) .
C01H C02V 1.376(15) .
C01H C03A 1.393(15) .
C01I C025 1.484(13) .
C01I C03D 1.370(13) .
C01I C041 1.374(15) .
C01J C02B 1.461(14) .
C01K C01N 1.500(14) .
C01K C02F 1.528(12) .
C01L C02T 1.505(12) .
C01M C020 1.455(14) .
C01M C02E 1.365(14) .
C01M C03O 1.470(13) .
C01N H01B 0.9600 .
C01N H01C 0.9600 .
C01N H01D 0.9600 .
C01O H01O 0.9300 .
C01O C02I 1.434(15) .
C01O C02P 1.358(14) .
C01P H01E 0.9600 .
C01P H01F 0.9600 .
C01P H01G 0.9600 .
C01Q H01S 0.9300 .
C01Q C03M 1.409(19) .
C01R H01R 0.9300 .
C01R C033 1.499(17) .
C01S H01T 0.9600 .
C01S H01U 0.9600 .
C01S H01W 0.9600 .
C01T C02Y 1.519(13) .
C01T C039 1.337(14) .
C01U H01X 0.9300 .
C01U C025 1.485(14) .
C01V H01V 0.9800 .
C01V C027 1.512(14) .
C01V C02E 1.502(13) .
C01W H01H 0.9600 .
C01W H01I 0.9600 .
C01W H01J 0.9600 .
C01X C02G 1.489(14) .
C01X C02S 1.419(15) .
C01X C02W 1.360(14) .
C01Y H01Y 0.9300 .
C01Y C02D 1.403(15) .
C01Y C03L 1.388(16) .
C01Z C02R 1.406(17) .
C01Z C03S 1.403(17) .
C020 H020 0.9300 .
C021 H021 0.9800 .
C021 C02S 1.356(14) .
C022 H02A 0.9600 .
C022 H02B 0.9600 .
C022 H02C 0.9600 .
C023 H02Y 0.9600 .
C023 H 0.9600 .
C023 HA 0.9600 .
C024 H024 0.9300 .
C024 C026 1.338(14) .
C025 C02T 1.357(13) .
C026 H026 0.9300 .
C027 H027 0.9800 .
C027 C02W 1.491(13) .
C028 H028 0.9300 .
C028 C02Q 1.321(19) .
C028 C034 1.40(2) .
C029 H029 0.9300 .
C02A H02Z 0.9600 .
C02A HB 0.9600 .
C02A HC 0.9600 .
C02B C02D 1.472(14) .
C02B C02K 1.358(14) .
C02C H02 0.9600 .
C02C HD 0.9600 .
C02C HE 0.9600 .
C02D C03E 1.397(16) .
C02E H02E 0.9300 .
C02F H02D 0.9600 .
C02F H02F 0.9600 .
C02F H02G 0.9600 .
C02G C02J 1.380(16) .
C02G C03I 1.411(15) .
C02H H0AA 0.9600 .
C02H HF 0.9600 .
C02H HG 0.9600 .
C02I C03X 1.347(15) .
C02J H02J 0.9300 .
C02J C034 1.420(17) .
C02K H1AA 0.9300 .
C02L H02H 0.9600 .
C02L H02I 0.9600 .
C02L H02K 0.9600 .
C02M H02L 0.9600 .
C02M H02M 0.9600 .
C02M H02N 0.9600 .
C02N H2AA 0.9600 .
C02N HH 0.9600 .
C02N HI 0.9600 .
C02O H02O 0.9600 .
C02O H02P 0.9600 .
C02O H02Q 0.9600 .
C02P H02R 0.9800 .
C02Q H02S 0.9300 .
C02Q C03I 1.371(17) .
C02R H02T 0.9300 .
C02R C03R 1.417(15) .
C02S H02U 0.9300 .
C02T H3AA 0.9300 .
C02U H4AA 0.9600 .
C02U HJ 0.9600 .
C02U HK 0.9600 .
C02V H02V 0.9300 .
C02V C030 1.394(17) .
C02W H02W 0.9300 .
C02X H02X 0.9300 .
C02X C030 1.35(2) .
C02X C042 1.41(2) .
C02Y C035 1.388(19) .
C02Y C038 1.384(18) .
C030 H030 0.9300 .
C031 H031 0.9300 .
C031 C04A 1.37(2) .
C032 H03K 0.9600 .
C032 H03L 0.9600 .
C032 H03M 0.9600 .
C033 H033 0.9800 .
C034 H034 0.9300 .
C035 H035 0.9300 .
C035 C03Y 1.397(18) .
C036 H036 0.9800 .
C036 C03X 1.525(13) .
B037 K001 3.333(10) 1_554
C038 H038 0.9300 .
C038 C047 1.405(17) .
C039 H039 0.9300 .
C03A H03A 0.9300 .
C03A C042 1.342(16) .
C03B H03O 0.9300 .
C03B C043 1.361(17) .
C03B C048 1.374(19) .
B03C K004 3.493(9) 1_556
C03D H03P 0.9300 .
C03D C048 1.389(16) .
C03E H03Q 0.9300 .
C03E C03J 1.355(16) .
C03F H03T 0.9600 .
C03F H03V 0.9600 .
C03F H03W 0.9600 .
C03G H03G 0.9300 .
C03G C03H 1.421(15) .
C03G C03O 1.364(17) .
C03H H03H 0.9300 .
C03H C03N 1.35(2) .
C03I H03I 0.9300 .
C03J H03Y 0.9300 .
C03J C03V 1.377(19) .
C03K H03 0.9300 .
C03K C03Y 1.42(3) .
C03K C047 1.34(3) .
C03L H5AA 0.9300 .
C03L C03V 1.36(2) .
C03M H6AA 0.9800 .
C03N H03N 0.9300 .
C03N C03Z 1.36(2) .
C03O C044 1.413(17) .
C03Q H7AA 0.9300 .
C03Q C04F 1.36(2) .
C03R H03R 0.9300 .
C03R C04D 1.42(3) .
C03S H03S 0.9300 .
C03S C03U 1.392(18) .
C03T H03B 0.9600 .
C03T H03C 0.9600 .
C03T H03D 0.9600 .
C03U H03U 0.9300 .
C03U C04D 1.37(3) .
C03V H8AA 0.9300 .
C03W H03E 0.9600 .
C03W H03F 0.9600 .
C03W H03J 0.9600 .
C03X H03X 0.9300 .
C03Y H9AA 0.9300 .
C03Z H03Z 0.9300 .
C03Z C044 1.399(16) .
C040 H040 0.9300 .
C040 C04B 1.407(17) .
C041 H041 0.9300 .
C041 C043 1.385(15) .
C042 H042 0.9300 .
C043 H043 0.9300 .
C044 H044 0.9300 .
C045 H04L 0.9600 .
C045 H04M 0.9600 .
C045 H04N 0.9600 .
C046 H04A 0.9600 .
C046 H04B 0.9600 .
C046 H04C 0.9600 .
C047 H047 0.9300 .
C048 H048 0.9300 .
C049 H04D 0.9700 .
C049 H04E 0.9700 .
C049 C04C 1.487(19) .
C04A H04O 0.9300 .
C04A C04B 1.38(2) .
C04B H04P 0.9300 .
C04C H04F 0.9700 .
C04C H04G 0.9700 .
C04D H04H 0.9300 .
C04E H04I 0.9600 .
C04E H04J 0.9600 .
C04E H04K 0.9600 .
C04H H04Q 0.9600 .
C04H H04R 0.9600 .
C04H H04S 0.9600 .
